data_1571710
loop_
_publ_author_name
'Wang, Lina'
'Liao, Zian'
'Lin, Peng'
'Jia, Yingying'
'Liu, Le'
'Xu, Ling'
'Zhou, Mingbo'
'Yin, Bangshao'
'Rao, Yutao'
'Nakai, Akito'
'Tanaka, Takayuki'
'Shimizu, Daiki'
'Osuka, Atsuhiro'
'Song, Jianxin'

_publ_section_title
;
 Synthesis of NiII porphyrin---NiII 5,15-diazaporphyrin hybrid tapes
;
_journal_issue 26
_journal_name_full 'Chemical Science'
_journal_page_first 10207
_journal_page_last 10213
_journal_paper_doi 10.1039/D4SC01450B
_journal_volume 15
_journal_year 2024
_chemical_formula_moiety 'C160 H170 N14 Ni3'
_chemical_formula_sum 'C160 H170 N14 Ni3'
_chemical_formula_weight 2465.22
_space_group_crystal_system monoclinic
_space_group_IT_number 14
_space_group_name_Hall '-P 2yn'
_space_group_name_H-M_alt 'P 1 21/n 1'
_atom_sites_solution_hydrogens geom
_atom_sites_solution_primary dual
_audit_creation_date 2024-05-05
_audit_creation_method
;
Olex2 1.2
(compiled 2018.05.29 svn.r3508 for OlexSys, GUI svn.r5506)
;
_audit_update_record
;
2024-05-08 deposited with the CCDC.	2024-05-24 downloaded from the CCDC.
;
_cell_angle_alpha 90
_cell_angle_beta 108.649(4)
_cell_angle_gamma 90
_cell_formula_units_Z 4
_cell_length_a 20.2235(11)
_cell_length_b 30.1037(7)
_cell_length_c 27.7552(7)
_cell_measurement_reflns_used 14364
_cell_measurement_temperature 171(2)
_cell_measurement_theta_max 72.3910
_cell_measurement_theta_min 3.8150
_cell_volume 16010.2(11)
_computing_cell_refinement 'CrysAlisPro 1.171.38.46 (Rigaku OD, 2015)'
_computing_data_collection 'CrysAlisPro 1.171.38.46 (Rigaku OD, 2015)'
_computing_data_reduction 'CrysAlisPro 1.171.38.46 (Rigaku OD, 2015)'
_computing_molecular_graphics 'Olex2 (Dolomanov et al., 2009)'
_computing_publication_material 'Olex2 (Dolomanov et al., 2009)'
_computing_structure_refinement 'ShelXL (Sheldrick, 2015)'
_computing_structure_solution 'ShelXT (Sheldrick, 2015)'
_diffrn_ambient_environment N~2~
_diffrn_ambient_temperature 171(2)
_diffrn_detector 'CCD plate'
_diffrn_detector_area_resol_mean 8.0697
_diffrn_detector_type EosS2
_diffrn_measured_fraction_theta_full 0.999
_diffrn_measured_fraction_theta_max 0.999
_diffrn_measurement_details
;
List of Runs (angles in degrees, time in seconds):

  # Type    Start    End  Width  t~exp~   \w     \q     \k     \f   Frames
#--------------------------------------------------------------------------
  1  \w    -81.00 -54.00   1.00    7.50    --  -34.73 -57.00-150.00   27
  2  \w    -52.00 -25.00   1.00    7.50    --  -34.73  77.00-150.00   27
  3  \w    -99.00 -40.00   1.00    7.50    --  -34.73 -57.00  60.00   59
  4  \w     -5.00  33.00   1.00    7.50    --  -34.73  77.00-150.00   38
  5  \w    -29.00  48.00   1.00    7.50    --   34.73 -57.00 -60.00   77
  6  \w     54.00  88.00   1.00    7.50    --   34.73-125.00  90.00   34
  7  \w     24.00  82.00   1.00    7.50    --   34.73-125.00-120.00   58
  8  \w    -29.00 104.00   1.00    7.50    --   34.73   0.00  90.00  133
  9  \w      1.00  74.00   1.00    7.50    --   34.73 -99.00 -90.00   73
 10  \w    -33.00  50.00   1.00    7.50    --   34.73 -57.00  90.00   83
 11  \w      6.00  49.00   1.00    7.50    --   34.73 -99.00  60.00   43
 12  \w     39.00 117.00   1.00   30.00    --  107.46 -45.00 120.00   78
 13  \w     40.00 123.00   1.00   30.00    --  107.46 -45.00 -60.00   83
 14  \w     42.00  97.00   1.00   30.00    --  107.46 -61.00-120.00   55
 15  \w     41.00  66.00   1.00   30.00    --  107.46 -45.00  30.00   25
 16  \w     62.00  96.00   1.00   30.00    --  107.46 -94.00 -30.00   34
 17  \w     43.00  91.00   1.00   30.00    --  107.46 -94.00-180.00   48
 18  \w     43.00  99.00   1.00   30.00    --  107.46 -30.00-180.00   56
 19  \w     46.00 113.00   1.00   30.00    --  107.46-111.00 -90.00   67
 20  \w     84.00 173.00   1.00   30.00    --  107.46  77.00  90.00   89
 21  \w    112.00 174.00   1.00   30.00    --  107.46  45.00  60.00   62
 22  \w     46.00 105.00   1.00   30.00    --  107.46 -61.00  30.00   59
 23  \w     88.00 124.00   1.00   30.00    --  107.46 -45.00  30.00   36
 24  \w     69.00 107.00   1.00   30.00    --  107.46 -94.00 120.00   38
 25  \w     72.00 177.00   1.00   30.00    --  107.46   0.00-150.00  105
 26  \w     37.00 112.00   1.00   30.00    --  107.46-111.00  60.00   75
;
_diffrn_measurement_device 'four-circle diffractometer'
_diffrn_measurement_device_type 'SuperNova, Dual, Cu at zero, EosS2'
_diffrn_measurement_method '\w scans'
_diffrn_orient_matrix_type 'CrysAlisPro convention (1999,Acta A55,543-557)'
_diffrn_orient_matrix_UB_11 -0.0696515000
_diffrn_orient_matrix_UB_12 0.0250238000
_diffrn_orient_matrix_UB_13 -0.0105081000
_diffrn_orient_matrix_UB_21 -0.0058978000
_diffrn_orient_matrix_UB_22 -0.0168452000
_diffrn_orient_matrix_UB_23 0.0508768000
_diffrn_orient_matrix_UB_31 0.0396999000
_diffrn_orient_matrix_UB_32 0.0413581000
_diffrn_orient_matrix_UB_33 0.0270523000
_diffrn_radiation_monochromator mirror
_diffrn_radiation_probe x-ray
_diffrn_radiation_type CuK\a
_diffrn_radiation_wavelength 1.54184
_diffrn_reflns_av_R_equivalents 0.0970
_diffrn_reflns_av_unetI/netI 0.0963
_diffrn_reflns_Laue_measured_fraction_full 0.999
_diffrn_reflns_Laue_measured_fraction_max 0.999
_diffrn_reflns_limit_h_max 24
_diffrn_reflns_limit_h_min -23
_diffrn_reflns_limit_k_max 35
_diffrn_reflns_limit_k_min -20
_diffrn_reflns_limit_l_max 33
_diffrn_reflns_limit_l_min -33
_diffrn_reflns_number 105696
_diffrn_reflns_point_group_measured_fraction_full 0.999
_diffrn_reflns_point_group_measured_fraction_max 0.999
_diffrn_reflns_theta_full 66.601
_diffrn_reflns_theta_max 66.601
_diffrn_reflns_theta_min 3.575
_diffrn_source 'micro-focus sealed X-ray tube'
_diffrn_source_type 'SuperNova (Cu) X-ray Source'
_exptl_absorpt_coefficient_mu 0.779
_exptl_absorpt_correction_T_max 1.00000
_exptl_absorpt_correction_T_min 0.46636
_exptl_absorpt_correction_type multi-scan
_exptl_absorpt_process_details
;
CrysAlisPro 1.171.38.46 (Rigaku Oxford Diffraction, 2015)
Empirical absorption correction using spherical harmonics,
 implemented in SCALE3 ABSPACK scaling algorithm.
;
_exptl_crystal_colour 'dark red'
_exptl_crystal_colour_modifier dark
_exptl_crystal_colour_primary red
_exptl_crystal_density_diffrn 1.023
_exptl_crystal_description needle
_exptl_crystal_F_000 5248
_exptl_crystal_size_max 0.2
_exptl_crystal_size_mid 0.03
_exptl_crystal_size_min 0.03
_refine_diff_density_max 0.734
_refine_diff_density_min -0.593
_refine_diff_density_rms 0.086
_refine_ls_extinction_method none
_refine_ls_goodness_of_fit_ref 1.077
_refine_ls_hydrogen_treatment constr
_refine_ls_matrix_type full
_refine_ls_number_parameters 1724
_refine_ls_number_reflns 28255
_refine_ls_number_restraints 321
_refine_ls_restrained_S_all 1.095
_refine_ls_R_factor_all 0.1710
_refine_ls_R_factor_gt 0.1127
_refine_ls_shift/su_max 0.003
_refine_ls_shift/su_mean 0.000
_refine_ls_structure_factor_coef Fsqd
_refine_ls_weighting_details 'w=1/[\s^2^(Fo^2^)+(0.2000P)^2^] where P=(Fo^2^+2Fc^2^)/3'
_refine_ls_weighting_scheme calc
_refine_ls_wR_factor_gt 0.3239
_refine_ls_wR_factor_ref 0.3921
_reflns_Friedel_coverage 0.000
_reflns_number_gt 12329
_reflns_number_total 28255
_reflns_threshold_expression 'I > 2\s(I)'
_cod_data_source_file d4sc01450b2.cif
_cod_data_source_block 5a
_cod_depositor_comments 'Adding full bibliography for 1571710--1571717.cif.'
_cod_database_code 1571710
_shelx_shelxl_version_number 2016/6
_chemical_oxdiff_formula 'C200 H200 N14 Ni3 Cl'
_shelx_space_group_comment
;
The symmetry employed for this shelxl refinement is uniquely defined
by the following loop, which should always be used as a source of
symmetry information in preference to the above space-group names.
They are only intended as comments.
;
_shelx_estimated_absorpt_t_max 0.977
_shelx_estimated_absorpt_t_min 0.860
_reflns_odcompleteness_completeness 99.92
_reflns_odcompleteness_iscentric 1
_reflns_odcompleteness_theta 66.97
_olex2_refinement_description
;
1. Fixed Uiso
 At 1.2 times of:
  All C(H) groups
 At 1.5 times of:
  All C(H,H,H) groups
2. Restrained distances
 C931-C929
 2.5 with sigma of 0.1
 C931-C129 = C929-C129
 1.5 with sigma of 0.02
 C930-C129
 1.5 with sigma of 0.02
 C930-C931
 2.5 with sigma of 0.02
 C929-C930
 2.5 with sigma of 0.02
3. Rigid bond restraints
 C31, C32, C33, C34, C32A, C33A, C34A
 with sigma for 1-2 distances of 0.01 and sigma for 1-3 distances of 0.01
 C129, C130, C131, C132, C929, C931
 with sigma for 1-2 distances of 0.01 and sigma for 1-3 distances of 0.01
 C59
 with sigma for 1-2 distances of 0.01 and sigma for 1-3 distances of 0.01
 C133, C134, C135, C136, C137, C138, C139, C140, C141, C142, C143, C144, C145,
 C146, C157, C158, C159, C160, C958, C959, C960
 with sigma for 1-2 distances of 0.01 and sigma for 1-3 distances of 0.01
 C930
 with sigma for 1-2 distances of 0.01 and sigma for 1-3 distances of 0.01
4. Uiso/Uaniso restraints and constraints
Uanis(C157) \\sim Ueq, Uanis(C159) \\sim Ueq, Uanis(C160) \\sim Ueq,
Uanis(C158) \\sim Ueq, Uanis(C958) \\sim Ueq, Uanis(C959) \\sim Ueq,
Uanis(C960) \\sim Ueq: with sigma of 0 and sigma for terminal atoms of 0.02
Uanis(C31) \\sim Ueq, Uanis(C34) \\sim Ueq, Uanis(C33) \\sim Ueq, Uanis(C32)
\\sim Ueq, Uanis(C33A) \\sim Ueq, Uanis(C32A) \\sim Ueq, Uanis(C34A) \\sim Ueq:
with sigma of 0.01 and sigma for terminal atoms of 1
Uanis(C142) \\sim Ueq, Uanis(C140) \\sim Ueq, Uanis(C139) \\sim Ueq,
Uanis(C141) \\sim Ueq, Uanis(C135) \\sim Ueq, Uanis(C136) \\sim Ueq,
Uanis(C134) \\sim Ueq, Uanis(C133) \\sim Ueq, Uanis(C106) \\sim Ueq,
Uanis(C138) \\sim Ueq, Uanis(C137) \\sim Ueq, Uanis(C143) \\sim Ueq,
Uanis(C144) \\sim Ueq, Uanis(C146) \\sim Ueq, Uanis(C145) \\sim Ueq,
Uanis(C131) \\sim Ueq, Uanis(C931) \\sim Ueq, Uanis(C132) \\sim Ueq,
Uanis(C929) \\sim Ueq, Uanis(C130) \\sim Ueq, Uanis(C129) \\sim Ueq,
Uanis(C110) \\sim Ueq, Uanis(C111) \\sim Ueq, Uanis(C109) \\sim Ueq,
Uanis(C108) \\sim Ueq, Uanis(C107) \\sim Ueq, Uanis(C105) \\sim Ueq: with sigma
of 0.01 and sigma for terminal atoms of 0.02
Uanis(C930) \\sim Ueq: with sigma of 0.01 and sigma for terminal atoms of 0.02
5. Others
 Sof(C958)=Sof(H95A)=Sof(H95B)=Sof(H95C)=Sof(C959)=Sof(H95D)=Sof(H95E)=
 Sof(H95F)=Sof(C960)=Sof(H96D)=Sof(H96E)=Sof(H96F)=1-FVAR(1)
 Sof(C158)=Sof(H15J)=Sof(H15K)=Sof(H15L)=Sof(C159)=Sof(H15M)=Sof(H15N)=
 Sof(H15O)=Sof(C160)=Sof(H16A)=Sof(H16B)=Sof(H16C)=FVAR(1)
 Sof(C929)=Sof(H92A)=Sof(H92B)=Sof(H92C)=Sof(C930)=Sof(H93A)=Sof(H93B)=
 Sof(H93C)=Sof(C931)=Sof(H93D)=Sof(H93E)=Sof(H93F)=1-FVAR(2)
 Sof(C130)=Sof(H13A)=Sof(H13B)=Sof(H13C)=Sof(C131)=Sof(H13D)=Sof(H13E)=
 Sof(H13F)=Sof(C132)=Sof(H13G)=Sof(H13H)=Sof(H13I)=FVAR(2)
 Sof(C32A)=Sof(H32D)=Sof(H32E)=Sof(H32F)=Sof(C33A)=Sof(H33D)=Sof(H33E)=
 Sof(H33F)=Sof(C34A)=Sof(H34D)=Sof(H34E)=Sof(H34F)=1-FVAR(3)
 Sof(C32)=Sof(H32A)=Sof(H32B)=Sof(H32C)=Sof(C33)=Sof(H33A)=Sof(H33B)=Sof(H33C)=
 Sof(C34)=Sof(H34A)=Sof(H34B)=Sof(H34C)=FVAR(3)
6.a Me refined with riding coordinates:
 C62(H62A,H62B,H62C), C145(H14M,H14N,H14O), C146(H14P,H14Q,H14R), C929(H92A,
 H92B,H92C), C930(H93A,H93B,H93C)
6.b Aromatic/amide H refined with riding coordinates:
 C2(H2), C3(H3), C7(H7), C8(H8), C10(H10), C13(H13), C17(H17), C18(H18),
 C22(H22), C24(H24), C26(H26), C36(H36), C38(H38), C40(H40), C50(H50), C52(H52),
  C54(H54), C65(H65), C69(H69), C73(H73), C74(H74), C78(H78), C79(H79),
 C83(H83), C85(H85), C92(H92), C94(H94), C100(H100), C101(H101), C105(H105),
 C106(H106), C110(H110), C111(H111), C115(H115), C118(H118), C120(H120),
 C122(H122), C124(H124), C134(H134), C136(H136), C138(H138), C148(H148),
 C150(H150), C152(H152)
6.c Idealised Me refined as rotating group:
 C28(H28A,H28B,H28C), C29(H29A,H29B,H29C), C30(H30A,H30B,H30C), C42(H42A,H42B,
 H42C), C43(H43A,H43B,H43C), C44(H44A,H44B,H44C), C46(H46A,H46B,H46C), C47(H47A,
 H47B,H47C), C48(H48A,H48B,H48C), C56(H56A,H56B,H56C), C57(H57A,H57B,H57C),
 C58(H58A,H58B,H58C), C60(H60A,H60B,H60C), C61(H61A,H61B,H61C), C87(H87A,H87B,
 H87C), C88(H88A,H88B,H88C), C89(H89A,H89B,H89C), C96(H96A,H96B,H96C), C97(H97A,
 H97B,H97C), C98(H98A,H98B,H98C), C126(H12A,H12B,H12C), C127(H12D,H12E,H12F),
 C128(H12G,H12H,H12I), C140(H14A,H14B,H14C), C141(H14D,H14E,H14F), C142(H14G,
 H14H,H14I), C144(H14J,H14K,H14L), C154(H15A,H15B,H15C), C155(H15D,H15E,H15F),
 C156(H15G,H15H,H15I), C32(H32A,H32B,H32C), C33(H33A,H33B,H33C), C34(H34A,H34B,
 H34C), C130(H13A,H13B,H13C), C131(H13D,H13E,H13F), C132(H13G,H13H,H13I),
 C158(H15J,H15K,H15L), C159(H15M,H15N,H15O), C160(H16A,H16B,H16C), C32A(H32D,
 H32E,H32F), C33A(H33D,H33E,H33F), C34A(H34D,H34E,H34F), C931(H93D,H93E,H93F),
 C958(H95A,H95B,H95C), C959(H95D,H95E,H95F), C960(H96D,H96E,H96F)
;
_olex2_submission_special_instructions 'No special instructions were received'
_oxdiff_exptl_absorpt_empirical_details
;
Empirical correction (ABSPACK) includes:
- Absorption correction using spherical harmonics
- Frame scaling
;
_oxdiff_exptl_absorpt_empirical_full_max 2.789
_oxdiff_exptl_absorpt_empirical_full_min 0.249

loop_
_space_group_symop_operation_xyz
'x, y, z'
'-x+1/2, y+1/2, -z+1/2'
'-x, -y, -z'
'x-1/2, -y-1/2, z-1/2'

loop_
_atom_site_label
_atom_site_type_symbol
_atom_site_fract_x
_atom_site_fract_y
_atom_site_fract_z
_atom_site_U_iso_or_equiv
_atom_site_adp_type
_atom_site_occupancy
_atom_site_site_symmetry_order
_atom_site_calc_flag
_atom_site_refinement_flags_posn
_atom_site_refinement_flags_adp
_atom_site_refinement_flags_occupancy
_atom_site_disorder_assembly
_atom_site_disorder_group
Ni1 Ni 0.07553(6) 0.67628(3) 0.45117(3) 0.0650(3) Uani 1 1 d . . . . .
Ni2 Ni 0.49054(6) 0.62576(3) 0.73265(4) 0.0688(3) Uani 1 1 d . . . . .
Ni3 Ni 0.63904(7) 0.32119(3) 0.77248(4) 0.0713(3) Uani 1 1 d . . . . .
N1 N 0.0070(3) 0.67201(16) 0.38451(18) 0.0705(15) Uani 1 1 d . . . . .
N2 N 0.1211(3) 0.62399(15) 0.43618(18) 0.0691(15) Uani 1 1 d . . . . .
N3 N 0.1468(3) 0.68199(15) 0.51686(16) 0.0658(14) Uani 1 1 d . . . . .
N4 N 0.0275(3) 0.72744(16) 0.46647(17) 0.0700(15) Uani 1 1 d . . . . .
N5 N 0.3719(3) 0.69807(17) 0.6614(2) 0.0752(15) Uani 1 1 d . . . . .
N6 N 0.3973(3) 0.62145(17) 0.68686(18) 0.0706(15) Uani 1 1 d . . . . .
N7 N 0.4941(3) 0.56313(16) 0.74013(18) 0.0663(14) Uani 1 1 d . . . . .
N8 N 0.6157(3) 0.55126(18) 0.7915(2) 0.0808(17) Uani 1 1 d . . . . .
N9 N 0.5854(3) 0.62955(18) 0.7775(2) 0.0758(15) Uani 1 1 d . . . . .
N10 N 0.4848(3) 0.68814(16) 0.7258(2) 0.0708(15) Uani 1 1 d . . . . .
N11 N 0.5911(3) 0.33166(17) 0.70089(17) 0.0657(13) Uani 1 1 d . . . . .
N12 N 0.6443(4) 0.25912(17) 0.75760(19) 0.0803(18) Uani 1 1 d . . . . .
N13 N 0.6893(4) 0.31119(19) 0.84354(19) 0.090(2) Uani 1 1 d . . . . .
N14 N 0.6295(3) 0.38271(17) 0.78807(18) 0.0687(14) Uani 1 1 d . . . . .
C1 C -0.0565(4) 0.6938(2) 0.3680(2) 0.0699(17) Uani 1 1 d . . . . .
C2 C -0.0930(4) 0.6820(2) 0.3156(3) 0.082(2) Uani 1 1 d . . . . .
H2 H -0.137132 0.692905 0.295105 0.098 Uiso 1 1 calc R . . . .
C3 C -0.0527(4) 0.6530(2) 0.3014(2) 0.083(2) Uani 1 1 d . . . . .
H3 H -0.063267 0.639256 0.269037 0.099 Uiso 1 1 calc R . . . .
C4 C 0.0092(4) 0.6462(2) 0.3437(2) 0.0703(17) Uani 1 1 d . . . . .
C5 C 0.0579(4) 0.6137(2) 0.3450(2) 0.077(2) Uani 1 1 d . . . . .
C6 C 0.1086(4) 0.6016(2) 0.3895(2) 0.0739(19) Uani 1 1 d . . . . .
C7 C 0.1558(4) 0.5651(2) 0.3953(3) 0.083(2) Uani 1 1 d . . . . .
H7 H 0.159044 0.545387 0.369419 0.100 Uiso 1 1 calc R . . . .
C8 C 0.1940(5) 0.5645(2) 0.4437(3) 0.090(2) Uani 1 1 d . . . . .
H8 H 0.228699 0.542973 0.459220 0.108 Uiso 1 1 calc R . . . .
C9 C 0.1752(4) 0.6008(2) 0.4691(2) 0.078(2) Uani 1 1 d . . . . .
C10 C 0.2068(4) 0.6120(2) 0.5185(3) 0.080(2) Uani 1 1 d . . . . .
H10 H 0.239062 0.591329 0.539201 0.096 Uiso 1 1 calc R . . . .
C11 C 0.1958(4) 0.65045(19) 0.5409(2) 0.0669(16) Uani 1 1 d . . . . .
C12 C 0.2378(4) 0.6665(2) 0.5908(2) 0.0710(18) Uani 1 1 d . . . . .
C13 C 0.2163(4) 0.7083(2) 0.5950(2) 0.0670(16) Uani 1 1 d . . . . .
H13 H 0.235443 0.727742 0.622915 0.080 Uiso 1 1 calc R . . . .
C14 C 0.1601(4) 0.71802(19) 0.5503(2) 0.0674(17) Uani 1 1 d . . . . .
C15 C 0.1163(4) 0.75455(19) 0.5440(2) 0.0675(17) Uani 1 1 d . . . . .
C16 C 0.0535(4) 0.7579(2) 0.5064(2) 0.0736(19) Uani 1 1 d . . . . .
C17 C 0.0032(4) 0.7917(2) 0.5016(3) 0.084(2) Uani 1 1 d . . . . .
H17 H 0.009165 0.817885 0.521636 0.101 Uiso 1 1 calc R . . . .
C18 C -0.0551(4) 0.7801(2) 0.4632(2) 0.0746(19) Uani 1 1 d . . . . .
H18 H -0.098960 0.794744 0.453376 0.090 Uiso 1 1 calc R . . . .
C19 C -0.0375(4) 0.7424(2) 0.4411(2) 0.0642(15) Uani 1 1 d . . . . .
C20 C -0.0807(4) 0.7249(2) 0.3946(2) 0.0685(17) Uani 1 1 d . . . . .
C21 C 0.0497(4) 0.5872(2) 0.2977(2) 0.0721(17) Uani 1 1 d . . . . .
C22 C 0.0718(4) 0.6048(2) 0.2593(3) 0.0773(19) Uani 1 1 d . . . . .
H22 H 0.095498 0.632539 0.263818 0.093 Uiso 1 1 calc R . . . .
C23 C 0.0586(4) 0.5810(3) 0.2136(3) 0.084(2) Uani 1 1 d . . . . .
C24 C 0.0264(5) 0.5404(3) 0.2084(3) 0.096(3) Uani 1 1 d . . . . .
H24 H 0.017655 0.524442 0.177456 0.116 Uiso 1 1 calc R . . . .
C25 C 0.0058(5) 0.5218(3) 0.2480(3) 0.096(3) Uani 1 1 d . . . . .
C26 C 0.0182(5) 0.5461(2) 0.2913(3) 0.085(2) Uani 1 1 d . . . . .
H26 H 0.004426 0.534197 0.318353 0.102 Uiso 1 1 calc R . . . .
C27 C 0.0801(6) 0.6018(3) 0.1690(3) 0.111(3) Uani 1 1 d . . . . .
C28 C 0.0764(9) 0.5679(4) 0.1284(4) 0.162(6) Uani 1 1 d . . . . .
H28A H 0.117985 0.548889 0.139269 0.243 Uiso 1 1 calc GR . . . .
H28B H 0.074422 0.583020 0.096721 0.243 Uiso 1 1 calc GR . . . .
H28C H 0.034584 0.549545 0.122792 0.243 Uiso 1 1 calc GR . . . .
C29 C 0.0350(9) 0.6427(4) 0.1492(5) 0.174(7) Uani 1 1 d . . . . .
H29A H -0.014281 0.634858 0.141582 0.260 Uiso 1 1 calc GR . . . .
H29B H 0.043145 0.653370 0.118226 0.260 Uiso 1 1 calc GR . . . .
H29C H 0.047345 0.666079 0.175116 0.260 Uiso 1 1 calc GR . . . .
C30 C 0.1563(8) 0.6154(6) 0.1860(5) 0.182(7) Uani 1 1 d . . . . .
H30A H 0.167433 0.631844 0.218041 0.274 Uiso 1 1 calc GR . . . .
H30B H 0.165079 0.634279 0.159917 0.274 Uiso 1 1 calc GR . . . .
H30C H 0.185644 0.588772 0.190914 0.274 Uiso 1 1 calc GR . . . .
C31 C -0.0311(7) 0.4772(3) 0.2399(4) 0.114(3) Uani 1 1 d . U . . .
C35 C -0.1531(4) 0.7422(2) 0.3736(2) 0.0685(17) Uani 1 1 d . . . . .
C36 C -0.1716(4) 0.7731(2) 0.3339(2) 0.0682(16) Uani 1 1 d . . . . .
H36 H -0.136684 0.784433 0.321104 0.082 Uiso 1 1 calc R . . . .
C37 C -0.2402(4) 0.7876(2) 0.3129(2) 0.0772(19) Uani 1 1 d . . . . .
C38 C -0.2899(4) 0.7695(2) 0.3329(3) 0.0786(19) Uani 1 1 d . . . . .
H38 H -0.337351 0.778040 0.318376 0.094 Uiso 1 1 calc R . . . .
C39 C -0.2721(5) 0.7393(2) 0.3732(3) 0.083(2) Uani 1 1 d . . . . .
C40 C -0.2037(4) 0.7261(2) 0.3925(2) 0.0763(19) Uani 1 1 d . . . . .
H40 H -0.190936 0.705276 0.419607 0.092 Uiso 1 1 calc R . . . .
C41 C -0.2602(5) 0.8203(3) 0.2692(3) 0.088(2) Uani 1 1 d . . . . .
C42 C -0.1967(6) 0.8448(4) 0.2658(4) 0.129(4) Uani 1 1 d . . . . .
H42A H -0.171732 0.858053 0.298833 0.193 Uiso 1 1 calc GR . . . .
H42B H -0.211394 0.868308 0.240084 0.193 Uiso 1 1 calc GR . . . .
H42C H -0.165863 0.824021 0.256092 0.193 Uiso 1 1 calc GR . . . .
C43 C -0.2939(8) 0.7942(3) 0.2213(3) 0.146(5) Uani 1 1 d . . . . .
H43A H -0.258038 0.777705 0.211987 0.218 Uiso 1 1 calc GR . . . .
H43B H -0.317769 0.814646 0.193748 0.218 Uiso 1 1 calc GR . . . .
H43C H -0.327845 0.773337 0.227018 0.218 Uiso 1 1 calc GR . . . .
C44 C -0.3134(8) 0.8538(4) 0.2762(4) 0.156(6) Uani 1 1 d . . . . .
H44A H -0.357249 0.838459 0.273326 0.234 Uiso 1 1 calc GR . . . .
H44B H -0.321831 0.876756 0.249935 0.234 Uiso 1 1 calc GR . . . .
H44C H -0.295076 0.867551 0.309869 0.234 Uiso 1 1 calc GR . . . .
C45 C -0.3280(6) 0.7191(3) 0.3939(4) 0.106(3) Uani 1 1 d . . . . .
C46 C -0.3334(7) 0.6714(4) 0.3858(6) 0.156(5) Uani 1 1 d . . . . .
H46A H -0.359641 0.665205 0.350161 0.233 Uiso 1 1 calc GR . . . .
H46B H -0.357603 0.658140 0.407766 0.233 Uiso 1 1 calc GR . . . .
H46C H -0.286499 0.658573 0.394090 0.233 Uiso 1 1 calc GR . . . .
C47 C -0.3996(6) 0.7359(4) 0.3663(5) 0.131(4) Uani 1 1 d . . . . .
H47A H -0.398325 0.768239 0.362928 0.197 Uiso 1 1 calc GR . . . .
H47B H -0.431211 0.727976 0.385300 0.197 Uiso 1 1 calc GR . . . .
H47C H -0.416283 0.722366 0.332375 0.197 Uiso 1 1 calc GR . . . .
C48 C -0.3092(7) 0.7312(4) 0.4485(4) 0.139(4) Uani 1 1 d . . . . .
H48A H -0.259138 0.726379 0.465083 0.209 Uiso 1 1 calc GR . . . .
H48B H -0.335688 0.712583 0.464789 0.209 Uiso 1 1 calc GR . . . .
H48C H -0.320414 0.762495 0.451532 0.209 Uiso 1 1 calc GR . . . .
C49 C 0.1359(4) 0.7901(2) 0.5852(2) 0.0673(17) Uani 1 1 d . . . . .
C50 C 0.1939(4) 0.81795(19) 0.5919(2) 0.0709(18) Uani 1 1 d . . . . .
H50 H 0.223102 0.814032 0.571341 0.085 Uiso 1 1 calc R . . . .
C51 C 0.2089(4) 0.8514(2) 0.6288(2) 0.0745(19) Uani 1 1 d . . . . .
C52 C 0.1632(5) 0.8555(3) 0.6577(3) 0.091(2) Uani 1 1 d . . . . .
H52 H 0.172289 0.878675 0.682281 0.109 Uiso 1 1 calc R . . . .
C53 C 0.1071(5) 0.8288(3) 0.6532(3) 0.084(2) Uani 1 1 d . . . . .
C54 C 0.0948(4) 0.7960(2) 0.6156(3) 0.0794(19) Uani 1 1 d . . . . .
H54 H 0.056067 0.776722 0.611005 0.095 Uiso 1 1 calc R . . . .
C55 C 0.2678(5) 0.8830(3) 0.6360(3) 0.092(2) Uani 1 1 d . . . . .
C56 C 0.3112(6) 0.8713(3) 0.6031(4) 0.126(4) Uani 1 1 d . . . . .
H56A H 0.334430 0.842786 0.614062 0.189 Uiso 1 1 calc GR . . . .
H56B H 0.346402 0.894446 0.606046 0.189 Uiso 1 1 calc GR . . . .
H56C H 0.281187 0.869083 0.567599 0.189 Uiso 1 1 calc GR . . . .
C57 C 0.3158(6) 0.8823(3) 0.6905(4) 0.128(4) Uani 1 1 d . . . . .
H57A H 0.288836 0.888849 0.713403 0.193 Uiso 1 1 calc GR . . . .
H57B H 0.352417 0.904712 0.695024 0.193 Uiso 1 1 calc GR . . . .
H57C H 0.337157 0.852845 0.698457 0.193 Uiso 1 1 calc GR . . . .
C58 C 0.2416(6) 0.9309(3) 0.6221(4) 0.117(3) Uani 1 1 d . . . . .
H58A H 0.207216 0.931279 0.587943 0.176 Uiso 1 1 calc GR . . . .
H58B H 0.281009 0.950096 0.622817 0.176 Uiso 1 1 calc GR . . . .
H58C H 0.219806 0.941755 0.646733 0.176 Uiso 1 1 calc GR . . . .
C59 C 0.0567(6) 0.8356(3) 0.6835(3) 0.105(3) Uani 1 1 d . U . . .
C60 C 0.0451(9) 0.7950(5) 0.7078(5) 0.176(7) Uani 1 1 d . . . . .
H60A H 0.026228 0.772170 0.681862 0.263 Uiso 1 1 calc GR . . . .
H60B H 0.011866 0.800703 0.726144 0.263 Uiso 1 1 calc GR . . . .
H60C H 0.089435 0.784709 0.731737 0.263 Uiso 1 1 calc GR . . . .
C61 C 0.0797(9) 0.8716(6) 0.7230(6) 0.228(10) Uani 1 1 d . . . . .
H61A H 0.107461 0.858503 0.755524 0.343 Uiso 1 1 calc GR . . . .
H61B H 0.038647 0.886363 0.727063 0.343 Uiso 1 1 calc GR . . . .
H61C H 0.108112 0.893371 0.712155 0.343 Uiso 1 1 calc GR . . . .
C62 C -0.0108(8) 0.8540(6) 0.6473(6) 0.189(7) Uani 1 1 d . . . . .
H62A H -0.000912 0.881377 0.631730 0.283 Uiso 1 1 calc R . . . .
H62B H -0.031770 0.832100 0.620765 0.283 Uiso 1 1 calc R . . . .
H62C H -0.043189 0.860543 0.666174 0.283 Uiso 1 1 calc R . . . .
C63 C 0.3577(4) 0.6560(2) 0.6586(2) 0.0684(17) Uani 1 1 d . . . . .
C64 C 0.2911(4) 0.6391(2) 0.6268(2) 0.0710(18) Uani 1 1 d . . . . .
C65 C 0.2899(4) 0.5964(2) 0.6375(2) 0.0743(19) Uani 1 1 d . . . . .
H65 H 0.251892 0.576787 0.623284 0.089 Uiso 1 1 calc R . . . .
C66 C 0.3550(4) 0.5846(2) 0.6739(2) 0.0700(17) Uani 1 1 d . . . . .
C67 C 0.3749(4) 0.54215(19) 0.6927(2) 0.0675(17) Uani 1 1 d . . . . .
C68 C 0.4418(4) 0.53280(19) 0.7212(2) 0.0695(17) Uani 1 1 d . . . . .
C69 C 0.4672(4) 0.4878(2) 0.7360(2) 0.078(2) Uani 1 1 d . . . . .
H69 H 0.440275 0.461330 0.729102 0.094 Uiso 1 1 calc R . . . .
C70 C 0.5367(4) 0.4910(2) 0.7616(2) 0.0740(18) Uani 1 1 d . . . . .
C71 C 0.5535(4) 0.5381(2) 0.7667(2) 0.0724(18) Uani 1 1 d . . . . .
C72 C 0.6290(4) 0.5947(2) 0.7980(3) 0.082(2) Uani 1 1 d . . . . .
C73 C 0.6954(4) 0.6109(3) 0.8284(3) 0.093(2) Uani 1 1 d . . . . .
H73 H 0.734162 0.593655 0.847698 0.112 Uiso 1 1 calc R . . . .
C74 C 0.6927(4) 0.6552(3) 0.8246(3) 0.096(3) Uani 1 1 d . . . . .
H74 H 0.729971 0.675129 0.839739 0.115 Uiso 1 1 calc R . . . .
C75 C 0.6248(5) 0.6672(2) 0.7943(3) 0.086(2) Uani 1 1 d . . . . .
C76 C 0.6000(4) 0.7106(2) 0.7829(3) 0.085(2) Uani 1 1 d . . . . .
C77 C 0.5336(4) 0.7196(2) 0.7514(3) 0.080(2) Uani 1 1 d . . . . .
C78 C 0.5060(5) 0.7644(2) 0.7363(3) 0.089(2) Uani 1 1 d . . . . .
H78 H 0.528698 0.791478 0.749382 0.107 Uiso 1 1 calc R . . . .
C79 C 0.4439(5) 0.7605(2) 0.7013(3) 0.093(2) Uani 1 1 d . . . . .
H79 H 0.414131 0.784018 0.684365 0.112 Uiso 1 1 calc R . . . .
C80 C 0.4302(4) 0.7132(2) 0.6939(3) 0.080(2) Uani 1 1 d . . . . .
C81 C 0.3221(4) 0.5054(2) 0.6777(3) 0.079(2) Uani 1 1 d . . . . .
C82 C 0.3158(6) 0.4802(3) 0.6331(3) 0.103(3) Uani 1 1 d . . . . .
C83 C 0.2685(7) 0.4456(3) 0.6208(5) 0.130(4) Uani 1 1 d . . . . .
H83 H 0.263572 0.428689 0.590990 0.157 Uiso 1 1 calc R . . . .
C84 C 0.2272(6) 0.4350(3) 0.6521(6) 0.122(4) Uani 1 1 d . . . . .
C85 C 0.2343(6) 0.4599(3) 0.6926(5) 0.116(3) Uani 1 1 d . . . . .
H85 H 0.205031 0.453742 0.712546 0.139 Uiso 1 1 calc R . . . .
C86 C 0.2821(5) 0.4948(2) 0.7081(4) 0.097(3) Uani 1 1 d . . . . .
C87 C 0.3602(7) 0.4912(3) 0.6003(4) 0.134(4) Uani 1 1 d . . . . .
H87A H 0.351790 0.522025 0.588706 0.202 Uiso 1 1 calc GR . . . .
H87B H 0.348060 0.471284 0.570836 0.202 Uiso 1 1 calc GR . . . .
H87C H 0.409518 0.487350 0.620093 0.202 Uiso 1 1 calc GR . . . .
C88 C 0.1791(8) 0.3961(4) 0.6351(6) 0.172(6) Uani 1 1 d . . . . .
H88A H 0.201558 0.369373 0.653232 0.257 Uiso 1 1 calc GR . . . .
H88B H 0.168749 0.391765 0.598453 0.257 Uiso 1 1 calc GR . . . .
H88C H 0.135656 0.401742 0.642564 0.257 Uiso 1 1 calc GR . . . .
C89 C 0.2907(7) 0.5202(3) 0.7563(4) 0.123(4) Uani 1 1 d . . . . .
H89A H 0.335323 0.512268 0.781680 0.185 Uiso 1 1 calc GR . . . .
H89B H 0.252431 0.512738 0.769393 0.185 Uiso 1 1 calc GR . . . .
H89C H 0.289935 0.552125 0.749337 0.185 Uiso 1 1 calc GR . . . .
C90 C 0.6483(4) 0.7481(3) 0.8065(3) 0.090(2) Uani 1 1 d . . . . .
C91 C 0.6842(5) 0.7699(3) 0.7778(4) 0.099(3) Uani 1 1 d . . . . .
C92 C 0.7261(5) 0.8053(3) 0.7981(4) 0.101(3) Uani 1 1 d . . . . .
H92 H 0.751027 0.819420 0.778655 0.121 Uiso 1 1 calc R . . . .
C93 C 0.7332(5) 0.8209(3) 0.8457(5) 0.110(3) Uani 1 1 d . . . . .
C94 C 0.6957(5) 0.7992(3) 0.8736(4) 0.100(3) Uani 1 1 d . . . . .
H94 H 0.698521 0.809802 0.906416 0.120 Uiso 1 1 calc R . . . .
C95 C 0.6550(5) 0.7628(2) 0.8540(3) 0.091(2) Uani 1 1 d . . . . .
C96 C 0.6768(6) 0.7543(3) 0.7253(4) 0.120(3) Uani 1 1 d . . . . .
H96A H 0.688966 0.722722 0.726170 0.180 Uiso 1 1 calc GR . . . .
H96B H 0.708193 0.771430 0.711744 0.180 Uiso 1 1 calc GR . . . .
H96C H 0.628529 0.758519 0.703364 0.180 Uiso 1 1 calc GR . . . .
C97 C 0.7770(5) 0.8611(3) 0.8679(5) 0.123(4) Uani 1 1 d . . . . .
H97A H 0.787077 0.877752 0.840714 0.184 Uiso 1 1 calc GR . . . .
H97B H 0.820947 0.851556 0.892995 0.184 Uiso 1 1 calc GR . . . .
H97C H 0.751499 0.880217 0.884521 0.184 Uiso 1 1 calc GR . . . .
C98 C 0.6148(6) 0.7388(3) 0.8854(4) 0.108(3) Uani 1 1 d . . . . .
H98A H 0.564652 0.744040 0.869813 0.163 Uiso 1 1 calc GR . . . .
H98B H 0.630105 0.750407 0.920205 0.163 Uiso 1 1 calc GR . . . .
H98C H 0.624303 0.706891 0.885979 0.163 Uiso 1 1 calc GR . . . .
C99 C 0.5571(4) 0.3706(2) 0.6790(2) 0.0685(16) Uani 1 1 d . . . . .
C100 C 0.5287(4) 0.3662(2) 0.6251(2) 0.0754(18) Uani 1 1 d . . . . .
H100 H 0.502438 0.387797 0.601725 0.091 Uiso 1 1 calc R . . . .
C101 C 0.5469(4) 0.3247(2) 0.6138(2) 0.077(2) Uani 1 1 d . . . . .
H101 H 0.537412 0.312480 0.580736 0.093 Uiso 1 1 calc R . . . .
C102 C 0.5823(4) 0.3030(2) 0.6600(2) 0.0660(16) Uani 1 1 d . . . . .
C103 C 0.6017(4) 0.2589(2) 0.6642(2) 0.0682(16) Uani 1 1 d . . . . .
C104 C 0.6269(4) 0.2385(2) 0.7099(2) 0.0729(18) Uani 1 1 d . . . . .
C105 C 0.6406(5) 0.1917(2) 0.7169(3) 0.088(2) Uani 1 1 d . U . . .
H105 H 0.633390 0.170220 0.690704 0.106 Uiso 1 1 calc R . . . .
C106 C 0.6654(6) 0.1839(3) 0.7668(3) 0.115(3) Uani 1 1 d . U . . .
H106 H 0.677250 0.155677 0.782405 0.138 Uiso 1 1 calc R . . . .
C107 C 0.6710(5) 0.2254(2) 0.7928(3) 0.102(3) Uani 1 1 d . U . . .
C108 C 0.7058(7) 0.2312(3) 0.8436(3) 0.125(3) Uani 1 1 d . U . . .
C109 C 0.7135(7) 0.2715(3) 0.8670(3) 0.117(3) Uani 1 1 d . U . . .
C110 C 0.7543(6) 0.2780(3) 0.9197(3) 0.126(3) Uani 1 1 d . U . . .
H110 H 0.777213 0.255710 0.943342 0.151 Uiso 1 1 calc R . . . .
C111 C 0.7535(6) 0.3217(3) 0.9287(3) 0.109(3) Uani 1 1 d . U . . .
H111 H 0.775700 0.336047 0.960264 0.131 Uiso 1 1 calc R . . . .
C112 C 0.7133(5) 0.3429(2) 0.8824(2) 0.085(2) Uani 1 1 d . . . . .
C113 C 0.6993(4) 0.3865(2) 0.8783(2) 0.0749(19) Uani 1 1 d . . . . .
C114 C 0.6569(4) 0.4061(2) 0.8330(2) 0.0661(16) Uani 1 1 d . . . . .
C115 C 0.6309(4) 0.4501(2) 0.8304(2) 0.0718(17) Uani 1 1 d . . . . .
H115 H 0.643276 0.471914 0.856399 0.086 Uiso 1 1 calc R . . . .
C116 C 0.5843(4) 0.4545(2) 0.7823(2) 0.0711(17) Uani 1 1 d . . . . .
C117 C 0.5861(4) 0.4139(2) 0.7568(2) 0.0736(18) Uani 1 1 d . . . . .
C118 C 0.5526(4) 0.4080(2) 0.7056(2) 0.0722(18) Uani 1 1 d . . . . .
H118 H 0.524450 0.431656 0.687452 0.087 Uiso 1 1 calc R . . . .
C119 C 0.5877(4) 0.2327(2) 0.6168(3) 0.0780(19) Uani 1 1 d . . . . .
C120 C 0.6240(5) 0.2429(2) 0.5825(3) 0.086(2) Uani 1 1 d . . . . .
H120 H 0.659196 0.265183 0.590729 0.103 Uiso 1 1 calc R . . . .
C121 C 0.6078(5) 0.2200(3) 0.5358(3) 0.094(2) Uani 1 1 d . . . . .
C122 C 0.5582(6) 0.1867(3) 0.5261(3) 0.100(3) Uani 1 1 d . . . . .
H122 H 0.547586 0.171090 0.494751 0.120 Uiso 1 1 calc R . . . .
C123 C 0.5238(5) 0.1750(3) 0.5590(3) 0.088(2) Uani 1 1 d . . . . .
C124 C 0.5380(4) 0.1986(2) 0.6046(3) 0.0791(19) Uani 1 1 d . . . . .
H124 H 0.513575 0.191367 0.627591 0.095 Uiso 1 1 calc R . . . .
C125 C 0.6500(7) 0.2322(4) 0.4993(4) 0.114(3) Uani 1 1 d . . . . .
C126 C 0.7174(7) 0.2093(4) 0.5187(4) 0.131(4) Uani 1 1 d . . . . .
H12A H 0.737292 0.214418 0.555418 0.197 Uiso 1 1 calc GR . . . .
H12B H 0.749244 0.220855 0.501566 0.197 Uiso 1 1 calc GR . . . .
H12C H 0.710551 0.177364 0.512194 0.197 Uiso 1 1 calc GR . . . .
C127 C 0.6094(7) 0.2199(4) 0.4443(3) 0.136(4) Uani 1 1 d . . . . .
H12D H 0.624212 0.190550 0.436531 0.203 Uiso 1 1 calc GR . . . .
H12E H 0.618749 0.242022 0.421342 0.203 Uiso 1 1 calc GR . . . .
H12F H 0.559366 0.219442 0.439817 0.203 Uiso 1 1 calc GR . . . .
C128 C 0.6640(8) 0.2822(4) 0.4980(4) 0.148(5) Uani 1 1 d . . . . .
H12G H 0.619533 0.298010 0.484304 0.221 Uiso 1 1 calc GR . . . .
H12H H 0.693028 0.287762 0.476398 0.221 Uiso 1 1 calc GR . . . .
H12I H 0.688233 0.292721 0.532593 0.221 Uiso 1 1 calc GR . . . .
C129 C 0.4699(6) 0.1368(3) 0.5477(4) 0.104(3) Uani 1 1 d D U . . .
C133 C 0.7518(6) 0.1937(3) 0.8734(4) 0.114(3) Uani 1 1 d . U . . .
C134 C 0.8248(7) 0.1949(4) 0.8909(4) 0.130(3) Uani 1 1 d . U . . .
H134 H 0.846859 0.220230 0.882560 0.156 Uiso 1 1 calc R . . . .
C135 C 0.8675(8) 0.1618(4) 0.9197(5) 0.140(3) Uani 1 1 d . U . . .
C136 C 0.8277(8) 0.1238(4) 0.9333(5) 0.145(4) Uani 1 1 d . U . . .
H136 H 0.852658 0.099113 0.951673 0.174 Uiso 1 1 calc R . . . .
C137 C 0.7509(7) 0.1244(3) 0.9184(4) 0.125(3) Uani 1 1 d . U . . .
C138 C 0.7175(6) 0.1575(3) 0.8879(3) 0.103(2) Uani 1 1 d . U . . .
H138 H 0.667946 0.156540 0.875230 0.123 Uiso 1 1 calc R . . . .
C139 C 0.9391(8) 0.1662(4) 0.9431(5) 0.146(3) Uani 1 1 d . U . . .
C140 C 0.9657(8) 0.1700(6) 0.8964(5) 0.187(5) Uani 1 1 d . U . . .
H14A H 0.947875 0.144947 0.873416 0.281 Uiso 1 1 calc GR . . . .
H14B H 1.016799 0.169594 0.908068 0.281 Uiso 1 1 calc GR . . . .
H14C H 0.949012 0.197919 0.878469 0.281 Uiso 1 1 calc GR . . . .
C141 C 0.9775(9) 0.1289(5) 0.9782(6) 0.208(7) Uani 1 1 d . U . . .
H14D H 0.966609 0.100403 0.960277 0.312 Uiso 1 1 calc GR . . . .
H14E H 0.962505 0.128045 1.008491 0.312 Uiso 1 1 calc GR . . . .
H14F H 1.027872 0.134183 0.988455 0.312 Uiso 1 1 calc GR . . . .
C142 C 0.9580(8) 0.2109(4) 0.9739(5) 0.163(5) Uani 1 1 d . U . . .
H14G H 1.008693 0.215073 0.985482 0.244 Uiso 1 1 calc GR . . . .
H14H H 0.941351 0.209682 1.003390 0.244 Uiso 1 1 calc GR . . . .
H14I H 0.935579 0.235807 0.951988 0.244 Uiso 1 1 calc GR . . . .
C143 C 0.7266(9) 0.0852(4) 0.9308(5) 0.150(4) Uani 1 1 d . U . . .
C144 C 0.7658(10) 0.0501(5) 0.9648(7) 0.223(7) Uani 1 1 d . U . . .
H14J H 0.797614 0.035625 0.949502 0.334 Uiso 1 1 calc GR . . . .
H14K H 0.733157 0.028086 0.970224 0.334 Uiso 1 1 calc GR . . . .
H14L H 0.792764 0.063199 0.997554 0.334 Uiso 1 1 calc GR . . . .
C145 C 0.6801(12) 0.1131(7) 0.9612(9) 0.253(8) Uani 1 1 d . U . . .
H14M H 0.654508 0.092016 0.975545 0.380 Uiso 1 1 calc R . . . .
H14N H 0.711648 0.130787 0.988685 0.380 Uiso 1 1 calc R . . . .
H14O H 0.646947 0.132837 0.937218 0.380 Uiso 1 1 calc R . . . .
C146 C 0.6551(10) 0.0674(6) 0.8907(7) 0.230(8) Uani 1 1 d . U . . .
H14P H 0.641961 0.039260 0.902779 0.345 Uiso 1 1 calc R . . . .
H14Q H 0.618120 0.089388 0.887346 0.345 Uiso 1 1 calc R . . . .
H14R H 0.661700 0.062909 0.857569 0.345 Uiso 1 1 calc R . . . .
C147 C 0.7201(4) 0.4144(2) 0.9255(2) 0.0712(17) Uani 1 1 d . . . . .
C148 C 0.6942(4) 0.4042(2) 0.9645(2) 0.0760(18) Uani 1 1 d . . . . .
H148 H 0.662517 0.380190 0.960437 0.091 Uiso 1 1 calc R . . . .
C149 C 0.7135(4) 0.4285(2) 1.0098(3) 0.0771(19) Uani 1 1 d . . . . .
C150 C 0.7562(4) 0.4647(2) 1.0134(2) 0.0771(19) Uani 1 1 d . . . . .
H150 H 0.767015 0.482591 1.043130 0.093 Uiso 1 1 calc R . . . .
C151 C 0.7847(4) 0.4766(2) 0.9748(3) 0.080(2) Uani 1 1 d . . . . .
C152 C 0.7658(4) 0.4509(2) 0.9307(2) 0.078(2) Uani 1 1 d . . . . .
H152 H 0.783835 0.457987 0.903947 0.093 Uiso 1 1 calc R . . . .
C153 C 0.6837(5) 0.4145(3) 1.0524(3) 0.088(2) Uani 1 1 d . . . . .
C154 C 0.7134(6) 0.3680(3) 1.0712(3) 0.100(3) Uani 1 1 d . . . . .
H15A H 0.703350 0.347588 1.042273 0.151 Uiso 1 1 calc GR . . . .
H15B H 0.691683 0.356851 1.095757 0.151 Uiso 1 1 calc GR . . . .
H15C H 0.764015 0.370098 1.087622 0.151 Uiso 1 1 calc GR . . . .
C155 C 0.6051(6) 0.4109(3) 1.0323(4) 0.111(3) Uani 1 1 d . . . . .
H15D H 0.585048 0.439779 1.019116 0.166 Uiso 1 1 calc GR . . . .
H15E H 0.587564 0.401667 1.059863 0.166 Uiso 1 1 calc GR . . . .
H15F H 0.591614 0.388801 1.004931 0.166 Uiso 1 1 calc GR . . . .
C156 C 0.7044(6) 0.4464(3) 1.0969(3) 0.107(3) Uani 1 1 d . . . . .
H15G H 0.754858 0.444386 1.114140 0.161 Uiso 1 1 calc GR . . . .
H15H H 0.679586 0.438601 1.120783 0.161 Uiso 1 1 calc GR . . . .
H15I H 0.692278 0.476763 1.084567 0.161 Uiso 1 1 calc GR . . . .
C157 C 0.8291(6) 0.5178(3) 0.9795(3) 0.095(2) Uani 1 1 d . U . . .
C32 C 0.0264(17) 0.4402(7) 0.2325(12) 0.147(9) Uani 0.51(3) 1 d . U P A 1
H32A H 0.027145 0.441313 0.197379 0.221 Uiso 0.51(3) 1 calc GR . P A 1
H32B H 0.012859 0.410380 0.239894 0.221 Uiso 0.51(3) 1 calc GR . P A 1
H32C H 0.072876 0.447304 0.255841 0.221 Uiso 0.51(3) 1 calc GR . P A 1
C33 C -0.0966(13) 0.4754(8) 0.1925(9) 0.116(8) Uani 0.51(3) 1 d . U P A 1
H33A H -0.137670 0.483642 0.202037 0.174 Uiso 0.51(3) 1 calc GR . P A 1
H33B H -0.102590 0.445227 0.178556 0.174 Uiso 0.51(3) 1 calc GR . P A 1
H33C H -0.091274 0.496219 0.166884 0.174 Uiso 0.51(3) 1 calc GR . P A 1
C34 C -0.0576(15) 0.4650(8) 0.2871(10) 0.134(8) Uani 0.51(3) 1 d . U P A 1
H34A H -0.022199 0.446973 0.311652 0.201 Uiso 0.51(3) 1 calc GR . P A 1
H34B H -0.101332 0.448180 0.274824 0.201 Uiso 0.51(3) 1 calc GR . P A 1
H34C H -0.065509 0.492391 0.303506 0.201 Uiso 0.51(3) 1 calc GR . P A 1
C130 C 0.4050(8) 0.1508(5) 0.5555(6) 0.117(4) Uani 0.718(13) 1 d . U P B 1
H13A H 0.413912 0.157721 0.591565 0.175 Uiso 0.718(13) 1 calc GR . P B 1
H13B H 0.370563 0.126865 0.545286 0.175 Uiso 0.718(13) 1 calc GR . P B 1
H13C H 0.387047 0.177333 0.535026 0.175 Uiso 0.718(13) 1 calc GR . P B 1
C131 C 0.4996(8) 0.1006(4) 0.5890(5) 0.109(4) Uani 0.718(13) 1 d . U P B 1
H13D H 0.542693 0.088467 0.585429 0.163 Uiso 0.718(13) 1 calc GR . P B 1
H13E H 0.465212 0.076769 0.584760 0.163 Uiso 0.718(13) 1 calc GR . P B 1
H13F H 0.509445 0.113905 0.622809 0.163 Uiso 0.718(13) 1 calc GR . P B 1
C132 C 0.4563(8) 0.1172(5) 0.4984(5) 0.113(4) Uani 0.718(13) 1 d . U P B 1
H13G H 0.413923 0.130225 0.474784 0.169 Uiso 0.718(13) 1 calc GR . P B 1
H13H H 0.449941 0.085073 0.500721 0.169 Uiso 0.718(13) 1 calc GR . P B 1
H13I H 0.495857 0.122838 0.486084 0.169 Uiso 0.718(13) 1 calc GR . P B 1
C158 C 0.7726(11) 0.5571(5) 0.9723(7) 0.111(5) Uani 0.580(16) 1 d . U P C 1
H15J H 0.738135 0.555163 0.938328 0.167 Uiso 0.580(16) 1 calc GR . P C 1
H15K H 0.796349 0.585910 0.976328 0.167 Uiso 0.580(16) 1 calc GR . P C 1
H15L H 0.749083 0.554111 0.998028 0.167 Uiso 0.580(16) 1 calc GR . P C 1
C159 C 0.8861(11) 0.5192(6) 1.0300(7) 0.109(5) Uani 0.580(16) 1 d . U P C 1
H15M H 0.867328 0.509993 1.056877 0.164 Uiso 0.580(16) 1 calc GR . P C 1
H15N H 0.904352 0.549564 1.036707 0.164 Uiso 0.580(16) 1 calc GR . P C 1
H15O H 0.923846 0.499063 1.029284 0.164 Uiso 0.580(16) 1 calc GR . P C 1
C160 C 0.8617(14) 0.5182(8) 0.9377(8) 0.146(8) Uani 0.580(16) 1 d . U P C 1
H16A H 0.874448 0.487808 0.931504 0.219 Uiso 0.580(16) 1 calc GR . P C 1
H16B H 0.903626 0.536827 0.947900 0.219 Uiso 0.580(16) 1 calc GR . P C 1
H16C H 0.828257 0.530131 0.906584 0.219 Uiso 0.580(16) 1 calc GR . P C 1
C32A C -0.043(3) 0.4611(13) 0.1862(13) 0.24(2) Uani 0.49(3) 1 d . U P A 2
H32D H -0.041497 0.486380 0.164434 0.354 Uiso 0.49(3) 1 calc GR . P A 2
H32E H -0.089187 0.446880 0.173449 0.354 Uiso 0.49(3) 1 calc GR . P A 2
H32F H -0.007020 0.439585 0.185957 0.354 Uiso 0.49(3) 1 calc GR . P A 2
C33A C -0.0952(17) 0.4811(9) 0.2502(14) 0.149(15) Uani 0.49(3) 1 d . U P A 2
H33D H -0.099051 0.511074 0.262849 0.223 Uiso 0.49(3) 1 calc GR . P A 2
H33E H -0.096630 0.459201 0.275915 0.223 Uiso 0.49(3) 1 calc GR . P A 2
H33F H -0.134034 0.475840 0.218909 0.223 Uiso 0.49(3) 1 calc GR . P A 2
C34A C 0.0202(19) 0.4491(9) 0.270(2) 0.190(19) Uani 0.49(3) 1 d . U P A 2
H34D H 0.052924 0.466224 0.297312 0.284 Uiso 0.49(3) 1 calc GR . P A 2
H34E H 0.045495 0.435238 0.249011 0.284 Uiso 0.49(3) 1 calc GR . P A 2
H34F H -0.001514 0.425908 0.284629 0.284 Uiso 0.49(3) 1 calc GR . P A 2
C929 C 0.4123(17) 0.1514(12) 0.4999(9) 0.125(11) Uani 0.282(13) 1 d D U P B 2
H92A H 0.390079 0.178369 0.507151 0.188 Uiso 0.282(13) 1 calc R . P B 2
H92B H 0.432433 0.157482 0.472789 0.188 Uiso 0.282(13) 1 calc R . P B 2
H92C H 0.377443 0.127728 0.488991 0.188 Uiso 0.282(13) 1 calc R . P B 2
C930 C 0.4387(18) 0.1268(11) 0.5897(10) 0.115(12) Uani 0.282(13) 1 d D U P B 2
H93A H 0.417487 0.153887 0.597908 0.173 Uiso 0.282(13) 1 calc R . P B 2
H93B H 0.402999 0.103726 0.578266 0.173 Uiso 0.282(13) 1 calc R . P B 2
H93C H 0.475580 0.116535 0.620091 0.173 Uiso 0.282(13) 1 calc R . P B 2
C931 C 0.5025(17) 0.0955(8) 0.5350(12) 0.114(10) Uani 0.282(13) 1 d D U P B 2
H93D H 0.519660 0.101580 0.506358 0.171 Uiso 0.282(13) 1 calc GR . P B 2
H93E H 0.467609 0.071760 0.525648 0.171 Uiso 0.282(13) 1 calc GR . P B 2
H93F H 0.541511 0.086331 0.564585 0.171 Uiso 0.282(13) 1 calc GR . P B 2
C958 C 0.9119(14) 0.5024(10) 0.9844(11) 0.127(8) Uani 0.420(16) 1 d . U P C 2
H95A H 0.917938 0.470682 0.992267 0.191 Uiso 0.420(16) 1 calc GR . P C 2
H95B H 0.945069 0.519519 1.011549 0.191 Uiso 0.420(16) 1 calc GR . P C 2
H95C H 0.920288 0.508276 0.952080 0.191 Uiso 0.420(16) 1 calc GR . P C 2
C959 C 0.8501(17) 0.5413(10) 1.0303(10) 0.126(8) Uani 0.420(16) 1 d . U P C 2
H95D H 0.821391 0.567925 1.027770 0.189 Uiso 0.420(16) 1 calc GR . P C 2
H95E H 0.899397 0.549775 1.039875 0.189 Uiso 0.420(16) 1 calc GR . P C 2
H95F H 0.843131 0.521305 1.056127 0.189 Uiso 0.420(16) 1 calc GR . P C 2
C960 C 0.8047(16) 0.5511(8) 0.9396(12) 0.123(9) Uani 0.420(16) 1 d . U P C 2
H96D H 0.790258 0.536430 0.906352 0.185 Uiso 0.420(16) 1 calc GR . P C 2
H96E H 0.842533 0.572060 0.941525 0.185 Uiso 0.420(16) 1 calc GR . P C 2
H96F H 0.764992 0.567118 0.944196 0.185 Uiso 0.420(16) 1 calc GR . P C 2

loop_
_atom_site_aniso_label
_atom_site_aniso_U_11
_atom_site_aniso_U_22
_atom_site_aniso_U_33
_atom_site_aniso_U_23
_atom_site_aniso_U_13
_atom_site_aniso_U_12
Ni1 0.0842(7) 0.0479(5) 0.0451(5) -0.0011(4) -0.0040(5) 0.0029(5)
Ni2 0.0816(7) 0.0535(5) 0.0562(6) 0.0078(4) 0.0010(5) 0.0043(5)
Ni3 0.0980(9) 0.0578(6) 0.0435(5) 0.0043(4) 0.0021(5) 0.0119(5)
N1 0.093(4) 0.055(3) 0.043(2) -0.0032(19) -0.007(2) 0.001(3)
N2 0.093(4) 0.047(2) 0.050(2) 0.0015(19) 0.000(3) 0.008(2)
N3 0.088(4) 0.050(2) 0.039(2) -0.0010(17) -0.008(2) 0.005(2)
N4 0.092(4) 0.051(2) 0.044(2) -0.0037(19) -0.010(2) -0.002(2)
N5 0.085(4) 0.061(3) 0.065(3) 0.012(2) 0.003(3) 0.005(3)
N6 0.084(4) 0.060(3) 0.049(3) 0.005(2) -0.005(2) 0.004(3)
N7 0.079(4) 0.052(2) 0.051(2) 0.0021(19) -0.003(2) 0.005(2)
N8 0.090(4) 0.066(3) 0.068(3) 0.013(2) -0.001(3) 0.013(3)
N9 0.083(4) 0.069(3) 0.064(3) 0.006(2) 0.007(3) 0.001(3)
N10 0.080(4) 0.046(2) 0.069(3) 0.003(2) -0.001(3) 0.004(2)
N11 0.077(3) 0.065(3) 0.041(2) 0.0094(19) -0.001(2) 0.004(2)
N12 0.118(5) 0.060(3) 0.048(3) 0.004(2) 0.005(3) 0.009(3)
N13 0.139(6) 0.068(3) 0.043(3) 0.011(2) 0.000(3) 0.026(3)
N14 0.082(4) 0.060(3) 0.051(3) 0.010(2) 0.004(2) 0.011(3)
C1 0.085(5) 0.062(3) 0.047(3) -0.001(2) -0.001(3) 0.003(3)
C2 0.083(5) 0.086(5) 0.057(4) -0.009(3) -0.005(3) 0.009(4)
C3 0.102(6) 0.080(4) 0.047(3) -0.013(3) -0.002(3) 0.011(4)
C4 0.091(5) 0.053(3) 0.055(3) -0.009(2) 0.007(3) 0.000(3)
C5 0.098(5) 0.053(3) 0.059(3) -0.011(3) -0.002(3) -0.009(3)
C6 0.092(5) 0.056(3) 0.054(3) -0.008(2) -0.004(3) 0.001(3)
C7 0.105(6) 0.058(3) 0.069(4) -0.014(3) 0.002(4) 0.013(3)
C8 0.114(6) 0.052(3) 0.083(5) -0.008(3) 0.002(4) 0.023(4)
C9 0.093(5) 0.064(4) 0.057(3) -0.001(3) -0.005(3) 0.010(3)
C10 0.096(5) 0.060(3) 0.064(4) 0.010(3) -0.003(4) 0.021(3)
C11 0.081(4) 0.057(3) 0.048(3) 0.005(2) 0.000(3) 0.003(3)
C12 0.091(5) 0.057(3) 0.048(3) 0.001(2) -0.001(3) 0.007(3)
C13 0.078(4) 0.064(3) 0.045(3) 0.002(2) 0.000(3) -0.004(3)
C14 0.089(5) 0.050(3) 0.052(3) 0.002(2) 0.006(3) -0.001(3)
C15 0.086(4) 0.052(3) 0.048(3) -0.005(2) -0.002(3) -0.001(3)
C16 0.093(5) 0.058(3) 0.053(3) -0.008(2) -0.001(3) 0.007(3)
C17 0.094(5) 0.066(4) 0.067(4) -0.009(3) -0.009(4) 0.019(4)
C18 0.089(5) 0.068(4) 0.050(3) -0.002(3) -0.003(3) 0.017(3)
C19 0.071(4) 0.062(3) 0.049(3) 0.001(2) 0.004(3) 0.004(3)
C20 0.083(4) 0.057(3) 0.051(3) 0.000(2) 0.002(3) 0.002(3)
C21 0.087(5) 0.060(3) 0.061(3) -0.006(3) 0.011(3) 0.002(3)
C22 0.090(5) 0.061(3) 0.064(4) -0.008(3) 0.000(3) 0.005(3)
C23 0.094(5) 0.083(5) 0.062(4) -0.018(3) 0.004(4) 0.004(4)
C24 0.108(6) 0.087(5) 0.079(5) -0.031(4) 0.009(4) 0.000(4)
C25 0.122(7) 0.074(4) 0.076(5) -0.017(4) 0.010(5) -0.010(4)
C26 0.110(6) 0.065(4) 0.072(4) -0.012(3) 0.017(4) -0.005(4)
C27 0.131(8) 0.110(7) 0.077(5) -0.029(5) 0.014(5) -0.001(6)
C28 0.266(18) 0.129(9) 0.088(7) -0.014(6) 0.054(9) 0.024(10)
C29 0.267(19) 0.146(10) 0.146(10) 0.068(8) 0.120(12) 0.099(11)
C30 0.155(13) 0.29(2) 0.108(9) -0.022(11) 0.053(9) -0.087(13)
C31 0.139(7) 0.088(5) 0.103(5) -0.031(4) 0.022(5) -0.022(5)
C35 0.077(4) 0.063(3) 0.047(3) -0.005(2) -0.006(3) 0.000(3)
C36 0.079(4) 0.065(3) 0.050(3) 0.004(2) 0.006(3) 0.013(3)
C37 0.090(5) 0.076(4) 0.049(3) 0.001(3) 0.000(3) 0.006(4)
C38 0.077(5) 0.075(4) 0.067(4) -0.006(3) -0.001(3) 0.002(3)
C39 0.096(6) 0.071(4) 0.074(4) -0.003(3) 0.016(4) -0.007(4)
C40 0.085(5) 0.072(4) 0.059(3) -0.001(3) 0.004(3) -0.004(3)
C41 0.101(6) 0.080(4) 0.064(4) 0.012(3) -0.001(4) 0.027(4)
C42 0.130(9) 0.131(8) 0.117(8) 0.054(7) 0.028(7) 0.000(7)
C43 0.233(15) 0.111(7) 0.060(5) -0.004(5) 0.002(7) 0.029(8)
C44 0.208(14) 0.149(10) 0.121(8) 0.059(7) 0.065(9) 0.103(10)
C45 0.107(7) 0.096(6) 0.110(7) -0.004(5) 0.026(6) 0.009(5)
C46 0.122(10) 0.113(8) 0.223(16) 0.027(9) 0.042(10) -0.026(7)
C47 0.110(8) 0.136(9) 0.143(10) -0.008(7) 0.035(7) -0.022(7)
C48 0.135(10) 0.161(11) 0.120(9) 0.016(8) 0.038(8) -0.009(8)
C49 0.086(5) 0.058(3) 0.044(3) 0.000(2) 0.001(3) 0.004(3)
C50 0.083(4) 0.054(3) 0.053(3) -0.005(2) -0.009(3) 0.004(3)
C51 0.083(5) 0.061(3) 0.058(3) -0.012(3) -0.007(3) -0.002(3)
C52 0.109(6) 0.077(4) 0.071(4) -0.021(3) 0.007(4) 0.013(4)
C53 0.101(6) 0.081(4) 0.062(4) -0.017(3) 0.012(4) 0.010(4)
C54 0.078(5) 0.083(4) 0.061(4) -0.002(3) -0.001(3) 0.003(4)
C55 0.106(6) 0.070(4) 0.080(5) -0.019(3) 0.000(4) 0.004(4)
C56 0.120(8) 0.097(6) 0.134(9) -0.018(6) 0.003(7) -0.023(6)
C57 0.129(9) 0.117(7) 0.096(7) 0.007(5) -0.024(6) -0.021(6)
C58 0.146(9) 0.078(5) 0.109(7) -0.005(5) 0.016(6) 0.006(5)
C59 0.120(8) 0.105(6) 0.079(5) -0.004(4) 0.017(5) 0.009(5)
C60 0.27(2) 0.148(11) 0.140(11) 0.034(9) 0.103(12) 0.055(12)
C61 0.228(18) 0.30(2) 0.197(15) -0.177(16) 0.125(14) -0.112(16)
C62 0.145(12) 0.265(19) 0.161(13) 0.083(13) 0.055(10) 0.070(13)
C63 0.076(4) 0.057(3) 0.054(3) 0.010(2) -0.005(3) 0.010(3)
C64 0.087(5) 0.061(3) 0.048(3) 0.005(2) -0.002(3) 0.002(3)
C65 0.083(5) 0.061(3) 0.055(3) 0.004(3) -0.012(3) -0.003(3)
C66 0.089(5) 0.055(3) 0.052(3) 0.003(2) 0.003(3) 0.002(3)
C67 0.086(4) 0.054(3) 0.045(3) 0.001(2) -0.003(3) 0.004(3)
C68 0.085(4) 0.054(3) 0.052(3) 0.005(2) -0.002(3) 0.005(3)
C69 0.105(6) 0.060(3) 0.049(3) 0.008(2) -0.004(3) 0.008(3)
C70 0.089(5) 0.064(4) 0.056(3) 0.011(3) 0.006(3) 0.012(3)
C71 0.083(5) 0.068(4) 0.050(3) 0.009(3) -0.002(3) 0.014(3)
C72 0.083(5) 0.068(4) 0.076(4) 0.010(3) 0.000(4) 0.004(3)
C73 0.084(5) 0.074(4) 0.094(5) 0.007(4) -0.009(4) 0.005(4)
C74 0.078(5) 0.081(5) 0.100(6) -0.002(4) -0.013(4) -0.005(4)
C75 0.094(5) 0.067(4) 0.079(5) 0.007(3) 0.001(4) 0.001(4)
C76 0.086(5) 0.067(4) 0.080(4) 0.002(3) -0.003(4) -0.008(4)
C77 0.090(5) 0.058(3) 0.076(4) 0.013(3) 0.006(4) -0.006(3)
C78 0.103(6) 0.057(4) 0.088(5) 0.006(3) 0.003(4) -0.005(4)
C79 0.092(6) 0.066(4) 0.102(6) 0.010(4) 0.003(5) 0.009(4)
C80 0.085(5) 0.058(3) 0.079(4) 0.011(3) 0.003(4) 0.001(3)
C81 0.092(5) 0.057(3) 0.065(4) 0.009(3) -0.008(4) 0.010(3)
C82 0.124(7) 0.079(5) 0.078(5) -0.006(4) -0.007(5) -0.005(5)
C83 0.145(10) 0.082(6) 0.122(8) -0.023(5) -0.016(7) -0.004(6)
C84 0.109(8) 0.071(5) 0.164(11) 0.002(6) 0.012(7) -0.011(5)
C85 0.120(8) 0.076(5) 0.145(9) 0.019(6) 0.033(7) -0.005(5)
C86 0.111(7) 0.059(4) 0.108(6) 0.011(4) 0.016(5) -0.008(4)
C87 0.194(13) 0.105(7) 0.085(6) -0.017(5) 0.016(7) -0.013(7)
C88 0.154(12) 0.106(8) 0.232(17) -0.012(9) 0.031(11) -0.035(8)
C89 0.162(11) 0.100(7) 0.119(8) 0.004(6) 0.060(7) -0.026(7)
C90 0.078(5) 0.075(4) 0.096(6) -0.004(4) -0.001(4) -0.001(4)
C91 0.091(6) 0.083(5) 0.101(6) 0.016(4) 0.001(5) -0.008(4)
C92 0.075(5) 0.077(5) 0.132(8) 0.003(5) 0.006(5) -0.008(4)
C93 0.091(6) 0.070(5) 0.152(9) -0.003(5) 0.013(6) 0.007(4)
C94 0.090(6) 0.084(5) 0.110(6) -0.013(4) 0.010(5) 0.005(4)
C95 0.090(6) 0.062(4) 0.105(6) -0.003(4) 0.010(5) 0.006(4)
C96 0.119(8) 0.111(7) 0.113(8) 0.026(6) 0.014(6) -0.019(6)
C97 0.099(7) 0.074(5) 0.181(11) -0.017(6) 0.024(7) -0.008(5)
C98 0.122(8) 0.089(6) 0.109(7) -0.022(5) 0.030(6) -0.003(5)
C99 0.078(4) 0.067(4) 0.049(3) 0.012(2) 0.005(3) 0.011(3)
C100 0.090(5) 0.074(4) 0.050(3) 0.008(3) 0.006(3) 0.001(3)
C101 0.093(5) 0.074(4) 0.045(3) -0.001(3) -0.005(3) 0.008(3)
C102 0.069(4) 0.071(4) 0.046(3) -0.001(2) 0.002(3) -0.006(3)
C103 0.067(4) 0.065(3) 0.059(3) -0.010(3) 0.001(3) 0.002(3)
C104 0.085(5) 0.066(4) 0.054(3) 0.001(3) 0.002(3) 0.006(3)
C105 0.102(5) 0.071(4) 0.073(4) -0.011(3) 0.002(4) 0.013(4)
C106 0.165(7) 0.075(4) 0.078(5) 0.002(3) 0.003(5) 0.029(5)
C107 0.143(7) 0.065(4) 0.068(4) 0.000(3) -0.006(4) 0.022(4)
C108 0.186(8) 0.089(5) 0.074(5) 0.013(4) 0.005(5) 0.025(5)
C109 0.183(8) 0.078(4) 0.066(4) 0.004(3) 0.004(5) 0.039(5)
C110 0.190(8) 0.090(5) 0.067(4) 0.009(4) -0.005(5) 0.044(5)
C111 0.155(7) 0.085(5) 0.061(4) -0.001(3) -0.002(4) 0.036(5)
C112 0.116(6) 0.073(4) 0.043(3) 0.004(3) -0.007(3) 0.029(4)
C113 0.089(5) 0.061(3) 0.060(3) 0.001(3) 0.004(3) 0.012(3)
C114 0.080(4) 0.066(3) 0.042(3) 0.010(2) 0.005(3) 0.016(3)
C115 0.087(5) 0.069(4) 0.047(3) 0.002(2) 0.004(3) -0.002(3)
C116 0.090(5) 0.055(3) 0.060(3) 0.009(2) 0.011(3) 0.007(3)
C117 0.089(5) 0.065(4) 0.056(3) 0.009(3) 0.008(3) 0.016(3)
C118 0.092(5) 0.060(3) 0.049(3) 0.015(2) 0.001(3) 0.019(3)
C119 0.084(5) 0.075(4) 0.057(3) 0.003(3) -0.003(3) 0.004(3)
C120 0.105(6) 0.076(4) 0.063(4) -0.003(3) 0.009(4) -0.008(4)
C121 0.113(7) 0.104(6) 0.057(4) -0.007(4) 0.016(4) -0.007(5)
C122 0.130(8) 0.085(5) 0.065(4) -0.005(4) 0.003(5) 0.004(5)
C123 0.103(6) 0.079(4) 0.065(4) -0.003(3) 0.004(4) -0.007(4)
C124 0.093(5) 0.073(4) 0.061(4) -0.006(3) 0.009(4) -0.001(4)
C125 0.143(9) 0.124(8) 0.079(5) -0.011(5) 0.040(6) -0.013(7)
C126 0.150(11) 0.151(10) 0.107(8) -0.024(7) 0.061(8) -0.024(8)
C127 0.190(13) 0.148(9) 0.072(5) -0.013(5) 0.047(7) -0.005(9)
C128 0.225(15) 0.126(9) 0.102(7) 0.011(6) 0.068(9) -0.016(9)
C129 0.114(6) 0.088(5) 0.099(5) -0.014(4) 0.020(4) -0.006(4)
C133 0.140(6) 0.092(5) 0.084(5) 0.006(4) 0.001(5) 0.001(5)
C134 0.147(6) 0.104(5) 0.110(6) 0.012(5) 0.001(5) -0.003(5)
C135 0.154(5) 0.121(6) 0.108(6) 0.016(5) -0.008(5) -0.001(5)
C136 0.156(6) 0.119(6) 0.128(7) 0.018(5) -0.001(6) -0.002(5)
C137 0.161(6) 0.079(4) 0.102(6) 0.009(4) -0.004(5) 0.017(4)
C138 0.142(6) 0.068(4) 0.082(4) 0.010(3) 0.012(4) 0.007(4)
C139 0.152(6) 0.127(6) 0.130(7) 0.000(5) 0.006(5) 0.001(6)
C140 0.167(10) 0.256(14) 0.118(7) -0.066(7) 0.015(7) 0.022(10)
C141 0.215(13) 0.156(9) 0.178(11) 0.005(8) -0.043(9) 0.029(10)
C142 0.219(13) 0.138(7) 0.116(8) -0.028(6) 0.031(8) -0.026(8)
C143 0.180(7) 0.105(6) 0.137(7) 0.033(5) 0.013(6) -0.006(5)
C144 0.228(13) 0.141(9) 0.245(15) 0.080(9) 0.000(10) 0.009(9)
C145 0.263(16) 0.237(15) 0.291(16) -0.008(11) 0.131(12) 0.010(11)
C146 0.232(13) 0.204(13) 0.193(12) 0.040(9) -0.016(9) -0.072(10)
C147 0.088(5) 0.065(4) 0.051(3) 0.007(3) 0.009(3) 0.014(3)
C148 0.088(5) 0.069(4) 0.059(4) 0.005(3) 0.007(3) -0.003(3)
C149 0.099(5) 0.064(4) 0.060(4) 0.004(3) 0.014(4) 0.008(3)
C150 0.103(5) 0.069(4) 0.047(3) 0.001(3) 0.005(3) 0.005(4)
C151 0.096(5) 0.062(4) 0.065(4) 0.005(3) 0.003(4) 0.004(3)
C152 0.104(6) 0.068(4) 0.055(3) 0.001(3) 0.015(3) 0.015(4)
C153 0.107(6) 0.090(5) 0.056(4) 0.009(3) 0.010(4) -0.007(4)
C154 0.135(8) 0.092(5) 0.067(4) 0.007(4) 0.022(5) -0.003(5)
C155 0.119(8) 0.120(7) 0.094(6) 0.006(5) 0.036(6) 0.005(6)
C156 0.157(9) 0.092(5) 0.082(5) -0.014(4) 0.049(6) -0.019(6)
C157 0.131(7) 0.066(4) 0.085(4) -0.004(3) 0.032(4) -0.012(4)
C32 0.195(18) 0.053(9) 0.15(2) -0.033(11) -0.014(14) 0.014(11)
C33 0.128(14) 0.098(14) 0.111(12) 0.000(11) 0.023(10) -0.039(11)
C34 0.140(19) 0.113(15) 0.114(12) 0.039(12) -0.008(11) -0.047(13)
C130 0.099(8) 0.127(10) 0.108(9) -0.009(7) 0.010(6) -0.021(6)
C131 0.150(11) 0.079(6) 0.080(6) -0.005(5) 0.014(7) -0.008(6)
C132 0.127(10) 0.105(9) 0.086(6) -0.016(6) 0.005(6) -0.027(8)
C158 0.153(12) 0.077(8) 0.094(10) 0.013(7) 0.026(8) 0.013(7)
C159 0.119(11) 0.077(8) 0.111(8) -0.024(7) 0.008(7) -0.005(8)
C160 0.192(17) 0.138(14) 0.130(10) -0.050(10) 0.081(11) -0.036(12)
C32A 0.34(6) 0.22(3) 0.179(18) -0.16(2) 0.13(3) -0.17(4)
C33A 0.162(17) 0.105(17) 0.19(4) -0.05(2) 0.07(2) -0.055(15)
C34A 0.19(2) 0.063(13) 0.30(4) 0.03(2) 0.06(3) -0.015(14)
C929 0.118(17) 0.108(17) 0.130(16) -0.006(14) 0.013(12) 0.007(13)
C930 0.119(19) 0.095(16) 0.123(19) 0.007(14) 0.027(15) -0.002(15)
C931 0.114(17) 0.088(13) 0.117(18) -0.010(12) 0.005(13) -0.002(11)
C958 0.111(11) 0.134(15) 0.118(15) 0.011(12) 0.010(11) -0.002(10)
C959 0.137(16) 0.116(15) 0.111(10) -0.031(10) 0.021(11) -0.050(12)
C960 0.122(14) 0.097(12) 0.130(12) 0.027(10) 0.012(12) -0.009(10)

loop_
_atom_type_symbol
_atom_type_description
_atom_type_scat_dispersion_real
_atom_type_scat_dispersion_imag
_atom_type_scat_source
C C 0.0181 0.0091 'International Tables Vol C Tables 4.2.6.8 and 6.1.1.4'
H H 0.0000 0.0000 'International Tables Vol C Tables 4.2.6.8 and 6.1.1.4'
N N 0.0311 0.0180 'International Tables Vol C Tables 4.2.6.8 and 6.1.1.4'
Ni Ni -3.0029 0.5091 'International Tables Vol C Tables 4.2.6.8 and 6.1.1.4'

loop_
_geom_angle_atom_site_label_1
_geom_angle_atom_site_label_2
_geom_angle_atom_site_label_3
_geom_angle
_geom_angle_site_symmetry_1
_geom_angle_site_symmetry_3
_geom_angle_publ_flag
N1 Ni1 N2 89.1(2) . . ?
N1 Ni1 N3 177.6(3) . . ?
N1 Ni1 N4 90.4(2) . . ?
N2 Ni1 N3 90.7(2) . . ?
N2 Ni1 N4 178.1(3) . . ?
N3 Ni1 N4 89.8(2) . . ?
N6 Ni2 N9 178.5(3) . . ?
N7 Ni2 N6 90.0(2) . . ?
N7 Ni2 N9 89.6(2) . . ?
N10 Ni2 N6 89.2(2) . . ?
N10 Ni2 N7 178.4(3) . . ?
N10 Ni2 N9 91.3(2) . . ?
N12 Ni3 N11 89.0(2) . . ?
N12 Ni3 N13 91.2(2) . . ?
N12 Ni3 N14 177.1(3) . . ?
N13 Ni3 N11 178.3(3) . . ?
N14 Ni3 N11 91.2(2) . . ?
N14 Ni3 N13 88.8(2) . . ?
C1 N1 Ni1 126.3(4) . . ?
C1 N1 C4 105.4(5) . . ?
C4 N1 Ni1 128.3(5) . . ?
C6 N2 Ni1 129.0(4) . . ?
C9 N2 Ni1 127.1(4) . . ?
C9 N2 C6 103.8(5) . . ?
C11 N3 Ni1 126.7(4) . . ?
C11 N3 C14 104.9(5) . . ?
C14 N3 Ni1 128.4(4) . . ?
C16 N4 Ni1 127.2(5) . . ?
C19 N4 Ni1 128.4(4) . . ?
C19 N4 C16 104.4(5) . . ?
C63 N5 C80 120.9(5) . . ?
C63 N6 Ni2 126.2(5) . . ?
C66 N6 Ni2 128.8(4) . . ?
C66 N6 C63 104.9(5) . . ?
C68 N7 Ni2 128.6(4) . . ?
C68 N7 C71 105.5(5) . . ?
C71 N7 Ni2 125.9(4) . . ?
C71 N8 C72 119.6(6) . . ?
C72 N9 Ni2 126.7(5) . . ?
C72 N9 C75 105.3(6) . . ?
C75 N9 Ni2 128.0(5) . . ?
C77 N10 Ni2 128.1(4) . . ?
C77 N10 C80 104.1(5) . . ?
C80 N10 Ni2 127.8(4) . . ?
C99 N11 Ni3 126.7(4) . . ?
C102 N11 Ni3 128.9(4) . . ?
C102 N11 C99 104.4(5) . . ?
C104 N12 Ni3 128.2(4) . . ?
C107 N12 Ni3 126.4(5) . . ?
C107 N12 C104 105.3(6) . . ?
C109 N13 Ni3 127.7(5) . . ?
C109 N13 C112 104.1(6) . . ?
C112 N13 Ni3 128.1(4) . . ?
C114 N14 Ni3 130.7(4) . . ?
C117 N14 Ni3 126.9(4) . . ?
C117 N14 C114 102.1(5) . . ?
N1 C1 C2 109.7(6) . . ?
C20 C1 N1 126.6(5) . . ?
C20 C1 C2 123.4(6) . . ?
C3 C2 C1 106.9(6) . . ?
C2 C3 C4 108.0(6) . . ?
N1 C4 C3 109.9(6) . . ?
C5 C4 N1 125.9(6) . . ?
C5 C4 C3 123.5(6) . . ?
C4 C5 C6 122.0(6) . . ?
C4 C5 C21 118.5(6) . . ?
C6 C5 C21 119.1(6) . . ?
N2 C6 C7 110.3(5) . . ?
C5 C6 N2 124.1(6) . . ?
C5 C6 C7 125.6(6) . . ?
C8 C7 C6 106.1(6) . . ?
C7 C8 C9 109.4(6) . . ?
N2 C9 C8 110.2(6) . . ?
C10 C9 N2 124.4(6) . . ?
C10 C9 C8 125.4(6) . . ?
C9 C10 C11 125.3(6) . . ?
N3 C11 C12 110.0(5) . . ?
C10 C11 N3 124.0(5) . . ?
C10 C11 C12 125.7(6) . . ?
C11 C12 C64 122.6(5) . . ?
C13 C12 C11 106.6(5) . . ?
C13 C12 C64 130.8(6) . . ?
C12 C13 C14 108.0(5) . . ?
N3 C14 C13 110.5(5) . . ?
C15 C14 N3 123.5(6) . . ?
C15 C14 C13 125.1(6) . . ?
C14 C15 C49 117.4(5) . . ?
C16 C15 C14 123.7(6) . . ?
C16 C15 C49 118.5(6) . . ?
N4 C16 C17 108.6(6) . . ?
C15 C16 N4 125.2(6) . . ?
C15 C16 C17 126.1(6) . . ?
C18 C17 C16 107.8(6) . . ?
C17 C18 C19 106.1(6) . . ?
N4 C19 C18 112.7(5) . . ?
N4 C19 C20 124.4(6) . . ?
C18 C19 C20 122.6(6) . . ?
C1 C20 C19 121.6(6) . . ?
C1 C20 C35 120.2(5) . . ?
C19 C20 C35 118.2(6) . . ?
C22 C21 C5 119.7(6) . . ?
C26 C21 C5 120.6(7) . . ?
C26 C21 C22 119.6(6) . . ?
C21 C22 C23 118.9(7) . . ?
C22 C23 C27 119.2(7) . . ?
C24 C23 C22 119.7(8) . . ?
C24 C23 C27 121.1(7) . . ?
C23 C24 C25 121.4(7) . . ?
C24 C25 C31 119.2(7) . . ?
C26 C25 C24 117.3(8) . . ?
C26 C25 C31 123.4(9) . . ?
C25 C26 C21 123.0(8) . . ?
C28 C27 C23 111.1(9) . . ?
C28 C27 C29 113.4(10) . . ?
C28 C27 C30 102.5(11) . . ?
C29 C27 C23 108.9(9) . . ?
C30 C27 C23 111.9(8) . . ?
C30 C27 C29 109.0(12) . . ?
C25 C31 C32 106.2(13) . . ?
C25 C31 C33 114.0(11) . . ?
C25 C31 C34 110.9(11) . . ?
C33 C31 C32 108.4(14) . . ?
C33 C31 C34 105.5(15) . . ?
C34 C31 C32 112.0(17) . . ?
C32A C31 C25 110.4(16) . . ?
C33A C31 C25 109.5(13) . . ?
C33A C31 C32A 111(2) . . ?
C34A C31 C25 102.2(15) . . ?
C34A C31 C32A 105(3) . . ?
C34A C31 C33A 119(2) . . ?
C36 C35 C20 121.5(7) . . ?
C40 C35 C20 119.1(6) . . ?
C40 C35 C36 119.3(7) . . ?
C37 C36 C35 121.2(7) . . ?
C36 C37 C38 117.2(6) . . ?
C36 C37 C41 121.0(8) . . ?
C38 C37 C41 121.8(7) . . ?
C39 C38 C37 122.4(7) . . ?
C38 C39 C45 121.5(8) . . ?
C40 C39 C38 118.0(8) . . ?
C40 C39 C45 120.3(7) . . ?
C39 C40 C35 121.9(7) . . ?
C37 C41 C44 110.2(8) . . ?
C42 C41 C37 110.7(7) . . ?
C42 C41 C44 109.3(9) . . ?
C43 C41 C37 107.4(7) . . ?
C43 C41 C42 110.6(10) . . ?
C43 C41 C44 108.5(9) . . ?
C46 C45 C39 111.0(9) . . ?
C46 C45 C47 104.0(10) . . ?
C46 C45 C48 112.4(11) . . ?
C47 C45 C39 112.3(9) . . ?
C48 C45 C39 107.8(9) . . ?
C48 C45 C47 109.4(10) . . ?
C50 C49 C15 121.7(7) . . ?
C54 C49 C15 119.3(7) . . ?
C54 C49 C50 119.0(6) . . ?
C51 C50 C49 120.2(8) . . ?
C50 C51 C52 116.9(7) . . ?
C50 C51 C55 122.4(8) . . ?
C52 C51 C55 120.6(6) . . ?
C53 C52 C51 125.0(7) . . ?
C52 C53 C54 115.4(8) . . ?
C52 C53 C59 123.5(7) . . ?
C54 C53 C59 120.9(8) . . ?
C49 C54 C53 123.5(8) . . ?
C51 C55 C56 111.6(7) . . ?
C51 C55 C57 110.7(8) . . ?
C51 C55 C58 111.6(8) . . ?
C56 C55 C57 107.0(9) . . ?
C56 C55 C58 106.9(9) . . ?
C57 C55 C58 108.8(7) . . ?
C60 C59 C53 112.2(9) . . ?
C60 C59 C61 109.1(12) . . ?
C60 C59 C62 111.8(12) . . ?
C61 C59 C53 113.0(10) . . ?
C61 C59 C62 102.8(12) . . ?
C62 C59 C53 107.5(9) . . ?
N5 C63 N6 128.4(6) . . ?
N5 C63 C64 121.7(5) . . ?
N6 C63 C64 109.7(5) . . ?
C63 C64 C12 123.8(6) . . ?
C65 C64 C12 129.7(6) . . ?
C65 C64 C63 106.5(5) . . ?
C64 C65 C66 108.9(6) . . ?
N6 C66 C65 109.9(5) . . ?
N6 C66 C67 124.1(6) . . ?
C67 C66 C65 125.9(6) . . ?
C66 C67 C81 118.5(6) . . ?
C68 C67 C66 121.6(6) . . ?
C68 C67 C81 119.8(5) . . ?
N7 C68 C69 110.6(6) . . ?
C67 C68 N7 126.0(6) . . ?
C67 C68 C69 123.4(6) . . ?
C70 C69 C68 107.1(6) . . ?
C69 C70 C71 106.8(6) . . ?
C69 C70 C116 126.7(7) . . ?
C116 C70 C71 126.4(7) . . ?
N7 C71 C70 109.7(6) . . ?
N8 C71 N7 129.5(6) . . ?
N8 C71 C70 120.7(6) . . ?
N8 C72 N9 128.2(7) . . ?
N8 C72 C73 121.8(7) . . ?
N9 C72 C73 110.0(6) . . ?
C74 C73 C72 106.7(7) . . ?
C73 C74 C75 108.1(7) . . ?
N9 C75 C74 109.8(7) . . ?
N9 C75 C76 124.4(7) . . ?
C76 C75 C74 125.8(7) . . ?
C75 C76 C90 118.0(7) . . ?
C77 C76 C75 122.3(7) . . ?
C77 C76 C90 119.7(7) . . ?
N10 C77 C78 109.7(6) . . ?
C76 C77 N10 125.4(6) . . ?
C76 C77 C78 124.7(7) . . ?
C79 C78 C77 108.3(7) . . ?
C78 C79 C80 106.4(7) . . ?
N5 C80 N10 126.9(6) . . ?
N5 C80 C79 121.7(6) . . ?
N10 C80 C79 111.4(6) . . ?
C82 C81 C67 119.6(8) . . ?
C86 C81 C67 120.4(7) . . ?
C86 C81 C82 120.0(8) . . ?
C81 C82 C87 120.2(8) . . ?
C83 C82 C81 118.8(11) . . ?
C83 C82 C87 121.0(10) . . ?
C82 C83 C84 120.9(11) . . ?
C83 C84 C88 115.6(13) . . ?
C85 C84 C83 117.8(10) . . ?
C85 C84 C88 126.6(14) . . ?
C84 C85 C86 124.5(12) . . ?
C81 C86 C85 118.0(10) . . ?
C81 C86 C89 120.2(8) . . ?
C85 C86 C89 121.9(10) . . ?
C91 C90 C76 119.2(8) . . ?
C95 C90 C76 121.3(9) . . ?
C95 C90 C91 119.4(8) . . ?
C90 C91 C96 120.0(8) . . ?
C92 C91 C90 119.7(10) . . ?
C92 C91 C96 120.3(10) . . ?
C93 C92 C91 121.9(11) . . ?
C92 C93 C94 117.6(9) . . ?
C92 C93 C97 122.5(11) . . ?
C94 C93 C97 119.8(11) . . ?
C95 C94 C93 120.9(10) . . ?
C90 C95 C94 120.5(10) . . ?
C90 C95 C98 119.2(7) . . ?
C94 C95 C98 120.3(9) . . ?
N11 C99 C100 110.8(6) . . ?
C118 C99 N11 124.5(5) . . ?
C118 C99 C100 124.6(6) . . ?
C101 C100 C99 106.0(6) . . ?
C100 C101 C102 108.1(6) . . ?
N11 C102 C101 110.5(6) . . ?
C103 C102 N11 124.7(5) . . ?
C103 C102 C101 124.6(6) . . ?
C102 C103 C119 118.1(6) . . ?
C104 C103 C102 121.7(6) . . ?
C104 C103 C119 119.9(6) . . ?
N12 C104 C105 109.1(6) . . ?
C103 C104 N12 126.2(6) . . ?
C103 C104 C105 124.7(6) . . ?
C106 C105 C104 107.7(7) . . ?
C105 C106 C107 108.2(7) . . ?
N12 C107 C106 109.5(7) . . ?
C108 C107 N12 125.9(7) . . ?
C108 C107 C106 124.1(7) . . ?
C107 C108 C133 119.2(9) . . ?
C109 C108 C107 123.2(8) . . ?
C109 C108 C133 116.3(8) . . ?
N13 C109 C110 111.2(7) . . ?
C108 C109 N13 125.4(8) . . ?
C108 C109 C110 123.1(8) . . ?
C111 C110 C109 106.7(7) . . ?
C110 C111 C112 107.8(7) . . ?
N13 C112 C111 110.1(6) . . ?
C113 C112 N13 126.1(6) . . ?
C113 C112 C111 123.7(6) . . ?
C112 C113 C114 122.6(6) . . ?
C112 C113 C147 118.9(6) . . ?
C114 C113 C147 117.8(6) . . ?
N14 C114 C113 123.0(6) . . ?
N14 C114 C115 113.2(5) . . ?
C113 C114 C115 123.4(6) . . ?
C116 C115 C114 105.7(6) . . ?
C115 C116 C70 128.4(6) . . ?
C115 C116 C117 106.3(6) . . ?
C117 C116 C70 125.0(6) . . ?
N14 C117 C116 112.6(6) . . ?
C118 C117 N14 124.3(6) . . ?
C118 C117 C116 122.9(6) . . ?
C99 C118 C117 124.6(5) . . ?
C120 C119 C103 119.3(7) . . ?
C124 C119 C103 121.6(7) . . ?
C124 C119 C120 119.0(7) . . ?
C119 C120 C121 119.6(8) . . ?
C120 C121 C125 117.7(8) . . ?
C122 C121 C120 118.4(8) . . ?
C122 C121 C125 123.9(8) . . ?
C123 C122 C121 123.5(8) . . ?
C122 C123 C124 118.4(8) . . ?
C122 C123 C129 122.3(8) . . ?
C124 C123 C129 119.3(8) . . ?
C123 C124 C119 121.1(8) . . ?
C126 C125 C121 106.7(9) . . ?
C126 C125 C127 113.1(10) . . ?
C126 C125 C128 108.2(11) . . ?
C127 C125 C121 111.1(9) . . ?
C127 C125 C128 104.9(9) . . ?
C128 C125 C121 112.9(9) . . ?
C123 C129 C131 106.9(8) . . ?
C130 C129 C123 111.3(9) . . ?
C130 C129 C131 104.2(11) . . ?
C132 C129 C123 114.1(10) . . ?
C132 C129 C130 110.8(11) . . ?
C132 C129 C131 109.0(10) . . ?
C929 C129 C123 104.7(16) . . ?
C930 C129 C123 115.3(15) . . ?
C930 C129 C929 109.6(15) . . ?
C931 C129 C123 109.3(15) . . ?
C931 C129 C929 108(2) . . ?
C931 C129 C930 109.8(14) . . ?
C134 C133 C108 124.1(11) . . ?
C134 C133 C138 118.6(9) . . ?
C138 C133 C108 117.0(11) . . ?
C135 C134 C133 125.0(12) . . ?
C134 C135 C136 113.7(13) . . ?
C139 C135 C134 124.2(13) . . ?
C139 C135 C136 120.9(11) . . ?
C137 C136 C135 121.2(11) . . ?
C138 C137 C136 117.3(12) . . ?
C138 C137 C143 130.6(13) . . ?
C143 C137 C136 110.5(11) . . ?
C137 C138 C133 123.8(12) . . ?
C135 C139 C140 101.8(12) . . ?
C135 C139 C141 117.8(14) . . ?
C135 C139 C142 111.7(13) . . ?
C140 C139 C142 107.5(12) . . ?
C141 C139 C140 110.3(15) . . ?
C141 C139 C142 107.3(12) . . ?
C137 C143 C144 128.4(15) . . ?
C137 C143 C145 89.8(12) . . ?
C137 C143 C146 115.5(11) . . ?
C144 C143 C145 108.0(15) . . ?
C144 C143 C146 112.8(13) . . ?
C146 C143 C145 89.4(14) . . ?
C148 C147 C113 119.3(7) . . ?
C148 C147 C152 119.5(6) . . ?
C152 C147 C113 121.2(7) . . ?
C147 C148 C149 121.5(7) . . ?
C148 C149 C153 118.7(7) . . ?
C150 C149 C148 117.9(7) . . ?
C150 C149 C153 123.4(6) . . ?
C149 C150 C151 122.9(6) . . ?
C150 C151 C157 121.1(7) . . ?
C152 C151 C150 117.5(7) . . ?
C152 C151 C157 121.2(7) . . ?
C151 C152 C147 120.5(7) . . ?
C149 C153 C154 107.6(7) . . ?
C155 C153 C149 111.1(7) . . ?
C155 C153 C154 107.9(8) . . ?
C155 C153 C156 109.3(9) . . ?
C156 C153 C149 112.1(7) . . ?
C156 C153 C154 108.7(7) . . ?
C151 C157 C158 102.3(10) . . ?
C151 C157 C958 109.0(12) . . ?
C159 C157 C151 111.1(9) . . ?
C159 C157 C158 113.3(11) . . ?
C159 C157 C160 108.9(15) . . ?
C160 C157 C151 109.5(10) . . ?
C160 C157 C158 111.5(13) . . ?
C959 C157 C151 116.4(13) . . ?
C959 C157 C958 94.5(17) . . ?
C960 C157 C151 116.8(13) . . ?
C960 C157 C958 109.5(18) . . ?
C960 C157 C959 108.3(18) . . ?

loop_
_geom_bond_atom_site_label_1
_geom_bond_atom_site_label_2
_geom_bond_distance
_geom_bond_site_symmetry_2
_geom_bond_publ_flag
Ni1 N1 1.929(5) . ?
Ni1 N2 1.935(5) . ?
Ni1 N3 1.936(4) . ?
Ni1 N4 1.939(6) . ?
Ni2 N6 1.912(5) . ?
Ni2 N7 1.896(5) . ?
Ni2 N9 1.928(6) . ?
Ni2 N10 1.887(5) . ?
Ni3 N11 1.938(4) . ?
Ni3 N12 1.924(5) . ?
Ni3 N13 1.932(5) . ?
Ni3 N14 1.926(5) . ?
N1 C1 1.383(9) . ?
N1 C4 1.386(8) . ?
N2 C6 1.410(8) . ?
N2 C9 1.371(8) . ?
N3 C11 1.381(8) . ?
N3 C14 1.396(7) . ?
N4 C16 1.404(7) . ?
N4 C19 1.355(8) . ?
N5 C63 1.296(8) . ?
N5 C80 1.315(9) . ?
N6 C63 1.391(7) . ?
N6 C66 1.376(8) . ?
N7 C68 1.368(8) . ?
N7 C71 1.410(8) . ?
N8 C71 1.289(9) . ?
N8 C72 1.335(9) . ?
N9 C72 1.372(9) . ?
N9 C75 1.378(9) . ?
N10 C77 1.389(9) . ?
N10 C80 1.396(8) . ?
N11 C99 1.396(7) . ?
N11 C102 1.390(8) . ?
N12 C104 1.400(8) . ?
N12 C107 1.391(8) . ?
N13 C109 1.375(9) . ?
N13 C112 1.405(9) . ?
N14 C114 1.386(8) . ?
N14 C117 1.384(8) . ?
C1 C2 1.449(8) . ?
C1 C20 1.376(9) . ?
C2 C3 1.337(11) . ?
C3 C4 1.431(9) . ?
C4 C5 1.378(10) . ?
C5 C6 1.380(9) . ?
C5 C21 1.498(9) . ?
C6 C7 1.430(10) . ?
C7 C8 1.320(10) . ?
C8 C9 1.418(10) . ?
C9 C10 1.356(9) . ?
C10 C11 1.366(9) . ?
C11 C12 1.457(8) . ?
C12 C13 1.347(9) . ?
C12 C64 1.466(8) . ?
C13 C14 1.421(8) . ?
C14 C15 1.387(9) . ?
C15 C16 1.366(9) . ?
C15 C49 1.522(8) . ?
C16 C17 1.415(10) . ?
C17 C18 1.358(9) . ?
C18 C19 1.387(9) . ?
C19 C20 1.410(8) . ?
C20 C35 1.487(9) . ?
C21 C22 1.387(11) . ?
C21 C26 1.377(10) . ?
C22 C23 1.408(9) . ?
C23 C24 1.371(12) . ?
C23 C27 1.566(13) . ?
C24 C25 1.410(13) . ?
C25 C26 1.360(10) . ?
C25 C31 1.519(12) . ?
C27 C28 1.506(12) . ?
C27 C29 1.525(14) . ?
C27 C30 1.517(16) . ?
C31 C32 1.67(3) . ?
C31 C33 1.54(2) . ?
C31 C34 1.61(3) . ?
C31 C32A 1.51(3) . ?
C31 C33A 1.42(3) . ?
C31 C34A 1.39(3) . ?
C35 C36 1.399(8) . ?
C35 C40 1.377(11) . ?
C36 C37 1.393(10) . ?
C37 C38 1.402(11) . ?
C37 C41 1.513(9) . ?
C38 C39 1.396(10) . ?
C39 C40 1.373(11) . ?
C39 C45 1.547(14) . ?
C41 C42 1.512(14) . ?
C41 C43 1.506(11) . ?
C41 C44 1.531(13) . ?
C45 C46 1.454(14) . ?
C45 C47 1.494(14) . ?
C45 C48 1.482(14) . ?
C49 C50 1.406(10) . ?
C49 C54 1.373(11) . ?
C50 C51 1.399(8) . ?
C51 C52 1.410(12) . ?
C51 C55 1.488(12) . ?
C52 C53 1.364(12) . ?
C53 C54 1.401(9) . ?
C53 C59 1.529(13) . ?
C55 C56 1.497(15) . ?
C55 C57 1.516(11) . ?
C55 C58 1.541(11) . ?
C59 C60 1.449(15) . ?
C59 C61 1.505(13) . ?
C59 C62 1.517(15) . ?
C63 C64 1.447(9) . ?
C64 C65 1.320(9) . ?
C65 C66 1.423(9) . ?
C66 C67 1.391(8) . ?
C67 C68 1.361(9) . ?
C67 C81 1.501(10) . ?
C68 C69 1.460(8) . ?
C69 C70 1.359(10) . ?
C70 C71 1.454(9) . ?
C70 C116 1.452(9) . ?
C72 C73 1.426(11) . ?
C73 C74 1.337(11) . ?
C74 C75 1.408(11) . ?
C75 C76 1.398(10) . ?
C76 C77 1.375(10) . ?
C76 C90 1.498(10) . ?
C77 C78 1.467(9) . ?
C78 C79 1.325(11) . ?
C79 C80 1.451(10) . ?
C81 C82 1.422(11) . ?
C81 C86 1.380(13) . ?
C82 C83 1.380(14) . ?
C82 C87 1.506(16) . ?
C83 C84 1.422(18) . ?
C84 C85 1.319(16) . ?
C84 C88 1.498(14) . ?
C85 C86 1.398(12) . ?
C86 C89 1.503(13) . ?
C90 C91 1.402(13) . ?
C90 C95 1.356(12) . ?
C91 C92 1.366(11) . ?
C91 C96 1.492(14) . ?
C92 C93 1.365(15) . ?
C93 C94 1.406(15) . ?
C93 C97 1.512(12) . ?
C94 C95 1.372(11) . ?
C95 C98 1.547(14) . ?
C99 C100 1.429(8) . ?
C99 C118 1.364(9) . ?
C100 C101 1.369(9) . ?
C101 C102 1.412(8) . ?
C102 C103 1.380(9) . ?
C103 C104 1.354(9) . ?
C103 C119 1.481(9) . ?
C104 C105 1.436(9) . ?
C105 C106 1.335(11) . ?
C106 C107 1.428(11) . ?
C107 C108 1.371(11) . ?
C108 C109 1.361(12) . ?
C108 C133 1.527(12) . ?
C109 C110 1.444(11) . ?
C110 C111 1.339(12) . ?
C111 C112 1.434(9) . ?
C112 C113 1.339(9) . ?
C113 C114 1.406(8) . ?
C113 C147 1.499(9) . ?
C114 C115 1.415(9) . ?
C115 C116 1.373(9) . ?
C116 C117 1.419(9) . ?
C117 C118 1.376(9) . ?
C119 C120 1.411(12) . ?
C119 C124 1.400(10) . ?
C120 C121 1.413(10) . ?
C121 C122 1.382(12) . ?
C121 C125 1.562(14) . ?
C122 C123 1.360(13) . ?
C123 C124 1.397(10) . ?
C123 C129 1.547(12) . ?
C125 C126 1.467(15) . ?
C125 C127 1.529(13) . ?
C125 C128 1.535(14) . ?
C129 C130 1.459(18) . ?
C129 C131 1.555(15) . ?
C129 C132 1.433(15) . ?
C129 C929 1.523(17) . ?
C129 C930 1.523(17) . ?
C129 C931 1.500(16) . ?
C133 C134 1.399(15) . ?
C133 C138 1.418(14) . ?
C134 C135 1.392(15) . ?
C135 C136 1.513(18) . ?
C135 C139 1.391(18) . ?
C136 C137 1.474(17) . ?
C137 C138 1.342(12) . ?
C137 C143 1.365(16) . ?
C139 C140 1.56(2) . ?
C139 C141 1.527(17) . ?
C139 C142 1.575(16) . ?
C143 C144 1.468(16) . ?
C143 C145 1.68(2) . ?
C143 C146 1.607(18) . ?
C147 C148 1.378(10) . ?
C147 C152 1.413(11) . ?
C148 C149 1.399(9) . ?
C149 C150 1.373(10) . ?
C149 C153 1.546(11) . ?
C150 C151 1.415(11) . ?
C151 C152 1.394(9) . ?
C151 C157 1.514(11) . ?
C153 C154 1.548(11) . ?
C153 C155 1.512(13) . ?
C153 C156 1.514(10) . ?
C157 C158 1.612(19) . ?
C157 C159 1.504(19) . ?
C157 C160 1.51(2) . ?
C157 C958 1.70(3) . ?
C157 C959 1.51(3) . ?
C157 C960 1.46(2) . ?

loop_
_smtbx_masks_void_nr
_smtbx_masks_void_average_x
_smtbx_masks_void_average_y
_smtbx_masks_void_average_z
_smtbx_masks_void_volume
_smtbx_masks_void_count_electrons
_smtbx_masks_void_content
1 0.000 0.000 0.000 845.8 168.7 ?
2 0.000 0.000 0.500 588.4 127.3 ?
3 0.000 0.500 0.500 854.8 171.3 ?
4 -0.094 0.294 0.908 30.7 0.0 ?
5 0.000 0.500 0.000 15.0 0.0 ?
6 0.094 0.706 0.092 30.7 0.0 ?
7 0.101 0.378 0.964 13.1 0.0 ?
8 0.500 0.500 0.500 845.8 168.7 ?
9 0.243 0.307 0.754 46.7 0.0 ?
10 0.257 0.807 0.746 46.7 0.0 ?
11 0.500 0.000 1.000 854.8 170.8 ?
12 0.500 0.500 0.000 588.4 127.3 ?
13 0.406 0.206 0.408 30.7 0.0 ?
14 0.399 0.878 0.536 13.1 0.0 ?
15 0.500 0.000 0.500 15.0 0.0 ?
16 0.594 0.794 0.592 30.7 0.0 ?
17 0.601 0.122 0.464 13.1 0.0 ?
18 0.743 0.193 0.254 46.7 0.0 ?
19 0.757 0.693 0.246 46.7 0.0 ?
20 0.899 0.622 0.036 13.1 0.0 ?
